data_4330109
loop_
_publ_author_name
'William W. Brennessel'
'John E. Ellis'

_publ_contact_author_address
;
Department of Chemistry
University of Minnesota
207 Pleasant Street SE
Minneapolis, MN 55455
;
_publ_contact_author_email ellis@umn.edu
_publ_contact_author_name 'John E. Ellis'
_publ_contact_author_phone 1-612-625-6391
_publ_section_title
;
 Naphthalene and Anthracene Cobaltates(1-): Useful Storable Sources of an
 Atomic Cobalt Anion
;
_journal_name_full 'Inorganic Chemistry'
_journal_page_first 9076
_journal_page_last 9094
_journal_paper_doi 10.1021/ic301240u
_journal_volume 51
_journal_year 2012
_chemical_formula_moiety '2(C4 H8 O), C31 H57 K2 O12.5, C28 H20 Co'
_chemical_formula_sum 'C67 H93 Co K2 O14.5'
_chemical_formula_weight 1267.54
_chemical_name_common 04172
_chemical_name_systematic
; 
 ? 
;
_space_group_IT_number 15
_symmetry_cell_setting monoclinic
_symmetry_space_group_name_Hall '-C 2yc'
_symmetry_space_group_name_H-M 'C 1 2/c 1'
_atom_sites_solution_hydrogens geom
_atom_sites_solution_primary direct
_atom_sites_solution_secondary difmap
_audit_creation_method SHELXL-97
_cell_angle_alpha 90.00
_cell_angle_beta 96.106(2)
_cell_angle_gamma 90.00
_cell_formula_units_Z 8
_cell_length_a 27.534(3)
_cell_length_b 9.7976(9)
_cell_length_c 49.465(5)
_cell_measurement_reflns_used 3702
_cell_measurement_temperature 173(2)
_cell_measurement_theta_max 24.24
_cell_measurement_theta_min 2.48
_cell_volume 13268(2)
_computing_cell_refinement 'SAINT, Bruker'
_computing_data_collection 'SMART, Bruker'
_computing_data_reduction 'SAINT, Bruker'
_computing_molecular_graphics 'SHELXTL, Bruker'
_computing_publication_material 'Bruker SHELXTL'
_computing_structure_refinement SHELXL-97
_computing_structure_solution SIR97
_diffrn_ambient_temperature 173(2)
_diffrn_measured_fraction_theta_full 0.998
_diffrn_measured_fraction_theta_max 0.998
_diffrn_measurement_device_type 'Siemens SMART Platform CCD'
_diffrn_measurement_method 'area detector, omega scans per phi'
_diffrn_radiation_monochromator graphite
_diffrn_radiation_source 'normal-focus sealed tube'
_diffrn_radiation_type MoK\a
_diffrn_radiation_wavelength 0.71073
_diffrn_reflns_av_R_equivalents 0.0557
_diffrn_reflns_av_sigmaI/netI 0.0713
_diffrn_reflns_limit_h_max 32
_diffrn_reflns_limit_h_min -25
_diffrn_reflns_limit_k_max 11
_diffrn_reflns_limit_k_min -11
_diffrn_reflns_limit_l_max 58
_diffrn_reflns_limit_l_min -58
_diffrn_reflns_number 37286
_diffrn_reflns_theta_full 25.05
_diffrn_reflns_theta_max 25.05
_diffrn_reflns_theta_min 1.49
_exptl_absorpt_coefficient_mu 0.447
_exptl_absorpt_correction_T_max 1.000000
_exptl_absorpt_correction_T_min 0.796189
_exptl_absorpt_correction_type multi-scan
_exptl_absorpt_process_details 'SADABS, R. Blessing, 1995'
_exptl_crystal_colour red-black
_exptl_crystal_density_diffrn 1.269
_exptl_crystal_description needle
_exptl_crystal_F_000 5408
_exptl_crystal_size_max 0.42
_exptl_crystal_size_mid 0.18
_exptl_crystal_size_min 0.12
_refine_diff_density_max 0.363
_refine_diff_density_min -0.345
_refine_diff_density_rms 0.058
_refine_ls_extinction_coef 0.00026(5)
_refine_ls_extinction_expression Fc^*^=kFc[1+0.001xFc^2^\l^3^/sin(2\q)]^-1/4^
_refine_ls_extinction_method SHELXL
_refine_ls_goodness_of_fit_ref 1.005
_refine_ls_hydrogen_treatment constr
_refine_ls_matrix_type full
_refine_ls_number_parameters 799
_refine_ls_number_reflns 11749
_refine_ls_number_restraints 81
_refine_ls_restrained_S_all 1.009
_refine_ls_R_factor_all 0.1284
_refine_ls_R_factor_gt 0.0635
_refine_ls_shift/su_max 0.001
_refine_ls_shift/su_mean 0.000
_refine_ls_structure_factor_coef Fsqd
_refine_ls_weighting_details 'calc w=1/[\s^2^(Fo^2^)+(0.0700P)^2^+20.0000P] where P=(Fo^2^+2Fc^2^)/3'
_refine_ls_weighting_scheme calc
_refine_ls_wR_factor_gt 0.1532
_refine_ls_wR_factor_ref 0.1814
_reflns_number_gt 5887
_reflns_number_total 11749
_reflns_threshold_expression >2sigma(I)
_cod_data_source_file ic301240u_si_001_16.cif
_cod_data_source_block RD1
_cod_original_formula_sum 'C67 H93 Co K2 O14.50'
_cod_database_code 4330109

loop_
_symmetry_equiv_pos_as_xyz
'x, y, z'
'-x, y, -z+1/2'
'x+1/2, y+1/2, z'
'-x+1/2, y+1/2, -z+1/2'
'-x, -y, -z'
'x, -y, z-1/2'
'-x+1/2, -y+1/2, -z'
'x+1/2, -y+1/2, z-1/2'

loop_
_atom_site_label
_atom_site_type_symbol
_atom_site_fract_x
_atom_site_fract_y
_atom_site_fract_z
_atom_site_U_iso_or_equiv
_atom_site_adp_type
_atom_site_occupancy
_atom_site_symmetry_multiplicity
_atom_site_calc_flag
_atom_site_refinement_flags
_atom_site_disorder_assembly
_atom_site_disorder_group
Co1 Co 0.16469(2) 0.05892(6) 0.107583(12) 0.0649(2) Uani 1 1 d . . .
C1 C 0.09728(16) 0.0772(5) 0.12430(9) 0.0638(12) Uani 1 1 d . . .
H1A H 0.0714 0.1369 0.1148 0.077 Uiso 1 1 calc R . .
C2 C 0.10612(18) -0.0512(5) 0.11279(10) 0.0698(12) Uani 1 1 d . . .
H2A H 0.0844 -0.0863 0.0968 0.084 Uiso 1 1 calc R . .
C3 C 0.14848(17) -0.1244(5) 0.12309(10) 0.0687(12) Uani 1 1 d . . .
H3A H 0.1580 -0.2121 0.1147 0.082 Uiso 1 1 calc R . .
C4 C 0.17885(17) -0.0598(5) 0.14411(10) 0.0680(12) Uani 1 1 d . . .
H4A H 0.2126 -0.0965 0.1489 0.082 Uiso 1 1 calc R . .
C5 C 0.1870(2) 0.2128(6) 0.22994(11) 0.0902(17) Uani 1 1 d . . .
H5A H 0.2149 0.1632 0.2374 0.108 Uiso 1 1 calc R . .
C6 C 0.1701(3) 0.3181(8) 0.24449(12) 0.105(2) Uani 1 1 d . . .
H6A H 0.1863 0.3412 0.2618 0.126 Uiso 1 1 calc R . .
C7 C 0.1289(3) 0.3918(7) 0.23389(15) 0.110(2) Uani 1 1 d . . .
H7A H 0.1167 0.4638 0.2441 0.132 Uiso 1 1 calc R . .
C8 C 0.1063(2) 0.3602(6) 0.20895(13) 0.0937(17) Uani 1 1 d . . .
H8A H 0.0789 0.4127 0.2019 0.112 Uiso 1 1 calc R . .
C9 C 0.09947(17) 0.2146(5) 0.16681(10) 0.0672(12) Uani 1 1 d . . .
H9A H 0.0709 0.2620 0.1597 0.081 Uiso 1 1 calc R . .
C10 C 0.18127(16) 0.0669(5) 0.18840(10) 0.0687(12) Uani 1 1 d . . .
H10A H 0.2082 0.0138 0.1960 0.082 Uiso 1 1 calc R . .
C11 C 0.11722(16) 0.1132(4) 0.15162(9) 0.0610(11) Uani 1 1 d . . .
C12 C 0.15995(16) 0.0365(4) 0.16245(9) 0.0608(11) Uani 1 1 d . . .
C13 C 0.16398(19) 0.1759(5) 0.20415(10) 0.0726(13) Uani 1 1 d . . .
C14 C 0.12228(19) 0.2517(5) 0.19297(11) 0.0731(13) Uani 1 1 d . . .
C15 C 0.19320(17) 0.2589(5) 0.10909(9) 0.0670(12) Uani 1 1 d . . .
H15A H 0.2019 0.3019 0.1273 0.080 Uiso 1 1 calc R . .
C16 C 0.22479(18) 0.1586(5) 0.10028(11) 0.0753(13) Uani 1 1 d . . .
H16A H 0.2567 0.1385 0.1111 0.090 Uiso 1 1 calc R . .
C17 C 0.20886(19) 0.0798(5) 0.07771(11) 0.0757(14) Uani 1 1 d . . .
H17A H 0.2286 0.0017 0.0718 0.091 Uiso 1 1 calc R . .
C18 C 0.16138(18) 0.1071(5) 0.06510(9) 0.0683(12) Uani 1 1 d . . .
H18A H 0.1459 0.0398 0.0516 0.082 Uiso 1 1 calc R . .
C19 C 0.03118(18) 0.4453(5) 0.03780(9) 0.0705(13) Uani 1 1 d . . .
H19A H 0.0207 0.3926 0.0221 0.085 Uiso 1 1 calc R . .
C20 C 0.0053(2) 0.5595(5) 0.04340(10) 0.0781(14) Uani 1 1 d . . .
H20A H -0.0229 0.5853 0.0318 0.094 Uiso 1 1 calc R . .
C21 C 0.0209(2) 0.6383(5) 0.06652(11) 0.0760(14) Uani 1 1 d . . .
H21A H 0.0031 0.7177 0.0705 0.091 Uiso 1 1 calc R . .
C22 C 0.06137(19) 0.6010(5) 0.08325(10) 0.0702(13) Uani 1 1 d . . .
H22A H 0.0716 0.6559 0.0986 0.084 Uiso 1 1 calc R . .
C23 C 0.12928(16) 0.4378(4) 0.09576(8) 0.0583(11) Uani 1 1 d . . .
H23A H 0.1400 0.4909 0.1113 0.070 Uiso 1 1 calc R . .
C24 C 0.09950(17) 0.2847(4) 0.04993(8) 0.0616(12) Uani 1 1 d . . .
H24A H 0.0901 0.2338 0.0339 0.074 Uiso 1 1 calc R . .
C25 C 0.15435(16) 0.3191(4) 0.09104(8) 0.0561(11) Uani 1 1 d . . .
C26 C 0.13814(17) 0.2386(4) 0.06738(8) 0.0569(11) Uani 1 1 d . . .
C27 C 0.07297(17) 0.4046(4) 0.05474(8) 0.0588(11) Uani 1 1 d . . .
C28 C 0.08825(17) 0.4835(4) 0.07826(8) 0.0582(11) Uani 1 1 d . . .
K1 K -0.13398(3) 0.03339(9) 0.075352(18) 0.0591(3) Uani 1 1 d . . .
K2 K -0.07483(4) -0.23253(9) 0.176623(18) 0.0598(3) Uani 1 1 d . . .
O1 O -0.05814(11) -0.0676(3) 0.04435(5) 0.0658(8) Uani 1 1 d . B .
O2 O -0.04807(11) 0.1969(3) 0.06579(6) 0.0666(8) Uani 1 1 d . B .
O3 O -0.12429(12) 0.3099(3) 0.09305(6) 0.0686(8) Uani 1 1 d . B .
O4 O -0.21912(12) 0.2107(3) 0.07889(6) 0.0753(9) Uani 1 1 d . B .
O5 O -0.23000(12) -0.0540(4) 0.05709(6) 0.0775(9) Uani 1 1 d . B .
O6 O -0.15403(14) -0.1621(3) 0.03072(6) 0.0744(9) Uani 1 1 d . B .
O7 O -0.07769(14) -0.5129(3) 0.16148(6) 0.0794(10) Uani 1 1 d . A .
O8 O 0.01531(12) -0.3834(4) 0.16794(6) 0.0785(9) Uani 1 1 d . A .
O9 O 0.01933(12) -0.1147(4) 0.18731(6) 0.0783(9) Uani 1 1 d . A .
O10 O -0.05354(14) -0.0190(3) 0.21822(6) 0.0781(9) Uani 1 1 d . A .
O11 O -0.14438(12) -0.1464(4) 0.21170(7) 0.0857(10) Uani 1 1 d . A .
O12 O -0.14784(13) -0.4193(4) 0.19379(7) 0.0847(10) Uani 1 1 d . A .
C29 C -0.01670(18) 0.0156(5) 0.04185(10) 0.0747(13) Uani 1 1 d . . .
H29A H -0.0223 0.0730 0.0253 0.090 Uiso 1 1 calc R B .
H29B H 0.0123 -0.0423 0.0402 0.090 Uiso 1 1 calc R . .
C30 C -0.00829(17) 0.1032(5) 0.06628(10) 0.0700(13) Uani 1 1 d . B .
H30A H -0.0065 0.0465 0.0829 0.084 Uiso 1 1 calc R . .
H30B H 0.0229 0.1533 0.0662 0.084 Uiso 1 1 calc R . .
C31 C -0.04062(19) 0.2966(5) 0.08680(9) 0.0731(13) Uani 1 1 d . . .
H31A H -0.0111 0.3512 0.0844 0.088 Uiso 1 1 calc R B .
H31B H -0.0356 0.2509 0.1047 0.088 Uiso 1 1 calc R . .
C32 C -0.08389(19) 0.3869(5) 0.08568(10) 0.0757(14) Uani 1 1 d . B .
H32A H -0.0772 0.4644 0.0984 0.091 Uiso 1 1 calc R . .
H32B H -0.0914 0.4239 0.0671 0.091 Uiso 1 1 calc R . .
C33 C -0.1669(2) 0.3900(5) 0.09472(10) 0.0808(15) Uani 1 1 d . . .
H33A H -0.1763 0.4366 0.0772 0.097 Uiso 1 1 calc R B .
H33B H -0.1606 0.4603 0.1090 0.097 Uiso 1 1 calc R . .
C34 C -0.2067(2) 0.2979(5) 0.10130(11) 0.0814(15) Uani 1 1 d . B .
H34A H -0.1958 0.2433 0.1177 0.098 Uiso 1 1 calc R . .
H34B H -0.2356 0.3521 0.1051 0.098 Uiso 1 1 calc R . .
C35 C -0.26051(19) 0.1256(6) 0.08165(12) 0.0930(17) Uani 1 1 d . . .
H35A H -0.2896 0.1826 0.0837 0.112 Uiso 1 1 calc R B .
H35B H -0.2542 0.0675 0.0980 0.112 Uiso 1 1 calc R . .
C36 C -0.26936(19) 0.0389(6) 0.05703(11) 0.0874(16) Uani 1 1 d . B .
H36A H -0.3005 -0.0114 0.0572 0.105 Uiso 1 1 calc R . .
H36B H -0.2714 0.0963 0.0405 0.105 Uiso 1 1 calc R . .
C37 C -0.2380(2) -0.1540(6) 0.03607(11) 0.0902(17) Uani 1 1 d . . .
H37A H -0.2438 -0.1086 0.0181 0.108 Uiso 1 1 calc R B .
H37B H -0.2671 -0.2098 0.0388 0.108 Uiso 1 1 calc R . .
C38 C -0.1940(2) -0.2422(5) 0.03698(11) 0.0862(16) Uani 1 1 d . B .
H38A H -0.1870 -0.2826 0.0553 0.103 Uiso 1 1 calc R . .
H38B H -0.1998 -0.3174 0.0237 0.103 Uiso 1 1 calc R . .
C39 C -0.1124(2) -0.2412(5) 0.02700(10) 0.0807(15) Uani 1 1 d . . .
H39A H -0.1200 -0.3060 0.0118 0.097 Uiso 1 1 calc R B .
H39B H -0.1021 -0.2942 0.0437 0.097 Uiso 1 1 calc R . .
C40 C -0.0723(2) -0.1458(5) 0.02082(9) 0.0741(14) Uani 1 1 d . B .
H40A H -0.0441 -0.1985 0.0156 0.089 Uiso 1 1 calc R . .
H40B H -0.0841 -0.0850 0.0055 0.089 Uiso 1 1 calc R . .
C41 C -0.0338(3) -0.5809(5) 0.15813(10) 0.0978(19) Uani 1 1 d . . .
H41A H -0.0402 -0.6575 0.1452 0.117 Uiso 1 1 calc R A .
H41B H -0.0196 -0.6187 0.1758 0.117 Uiso 1 1 calc R . .
C42 C 0.0016(2) -0.4818(6) 0.14744(10) 0.0881(17) Uani 1 1 d . A .
H42A H 0.0309 -0.5312 0.1427 0.106 Uiso 1 1 calc R . .
H42B H -0.0139 -0.4361 0.1309 0.106 Uiso 1 1 calc R . .
C43 C 0.04931(18) -0.2866(7) 0.15987(11) 0.0923(17) Uani 1 1 d . . .
H43A H 0.0350 -0.2366 0.1435 0.111 Uiso 1 1 calc R A .
H43B H 0.0792 -0.3336 0.1553 0.111 Uiso 1 1 calc R . .
C44 C 0.06166(19) -0.1887(7) 0.18291(11) 0.0980(19) Uani 1 1 d . A .
H44A H 0.0738 -0.2394 0.1996 0.118 Uiso 1 1 calc R . .
H44B H 0.0876 -0.1253 0.1784 0.118 Uiso 1 1 calc R . .
C45 C 0.0280(2) -0.0150(7) 0.20775(11) 0.0951(18) Uani 1 1 d . . .
H45A H 0.0554 0.0444 0.2037 0.114 Uiso 1 1 calc R A .
H45B H 0.0370 -0.0597 0.2255 0.114 Uiso 1 1 calc R . .
C46 C -0.0161(3) 0.0670(6) 0.20895(11) 0.105(2) Uani 1 1 d . A .
H46A H -0.0092 0.1444 0.2216 0.126 Uiso 1 1 calc R . .
H46B H -0.0272 0.1041 0.1907 0.126 Uiso 1 1 calc R . .
C47 C -0.0974(3) 0.0519(6) 0.22138(13) 0.105(2) Uani 1 1 d . . .
H47A H -0.1117 0.0887 0.2037 0.126 Uiso 1 1 calc R A .
H47B H -0.0908 0.1291 0.2342 0.126 Uiso 1 1 calc R . .
C48 C -0.1316(2) -0.0457(7) 0.23212(12) 0.110(2) Uani 1 1 d . A .
H48A H -0.1159 -0.0897 0.2488 0.132 Uiso 1 1 calc R . .
H48B H -0.1612 0.0026 0.2366 0.132 Uiso 1 1 calc R . .
C49 C -0.1771(2) -0.2428(8) 0.22056(14) 0.116(2) Uani 1 1 d . . .
H49A H -0.2068 -0.1964 0.2255 0.140 Uiso 1 1 calc R A .
H49B H -0.1617 -0.2913 0.2368 0.140 Uiso 1 1 calc R . .
C50 C -0.1900(2) -0.3410(8) 0.19822(16) 0.122(2) Uani 1 1 d . A .
H50A H -0.2163 -0.4023 0.2030 0.146 Uiso 1 1 calc R . .
H50B H -0.2020 -0.2913 0.1814 0.146 Uiso 1 1 calc R . .
C51 C -0.1590(2) -0.5175(7) 0.17414(13) 0.1060(19) Uani 1 1 d . . .
H51A H -0.1703 -0.4735 0.1566 0.127 Uiso 1 1 calc R A .
H51B H -0.1855 -0.5770 0.1794 0.127 Uiso 1 1 calc R . .
C52 C -0.1146(3) -0.5998(5) 0.17134(12) 0.105(2) Uani 1 1 d . A .
H52A H -0.1022 -0.6392 0.1892 0.126 Uiso 1 1 calc R . .
H52B H -0.1226 -0.6757 0.1584 0.126 Uiso 1 1 calc R . .
C53 C -0.0735(2) -0.0317(7) 0.13001(11) 0.0875(17) Uani 1 1 d . A .
H53A H -0.0460 0.0268 0.1334 0.105 Uiso 1 1 calc R . .
C54 C -0.1188(3) -0.0102(5) 0.13763(9) 0.0836(17) Uani 1 1 d . A .
H54A H -0.1283 0.0668 0.1475 0.100 Uiso 1 1 calc R . .
C55 C -0.14809(19) -0.1145(7) 0.12912(11) 0.0832(15) Uani 1 1 d . A .
H55A H -0.1816 -0.1232 0.1319 0.100 Uiso 1 1 calc R . .
C56 C -0.1221(3) -0.2056(5) 0.11587(10) 0.0834(16) Uani 1 1 d . A .
H56A H -0.1341 -0.2885 0.1078 0.100 Uiso 1 1 calc R . .
C57 C -0.0751(2) -0.1563(7) 0.11628(10) 0.0904(19) Uani 1 1 d . A .
H57A H -0.0487 -0.1991 0.1086 0.109 Uiso 1 1 calc R . .
O13 O -0.0313(5) -0.3880(10) 0.2329(2) 0.137(3) Uani 0.50 1 d PD A -1
C58 C -0.0211(5) -0.5306(9) 0.22985(18) 0.088(2) Uani 0.50 1 d PD A -1
H58A H -0.0024 -0.5458 0.2141 0.106 Uiso 0.50 1 calc PR A -1
H58B H -0.0518 -0.5838 0.2271 0.106 Uiso 0.50 1 calc PR A -1
C59 C 0.0087(6) -0.5720(8) 0.25600(17) 0.088(2) Uani 0.50 1 d PD A -1
H59A H 0.0373 -0.6275 0.2522 0.106 Uiso 0.50 1 calc PR A -1
H59B H -0.0113 -0.6253 0.2677 0.106 Uiso 0.50 1 calc PR A -1
C60 C 0.0250(10) -0.4370(13) 0.2696(3) 0.137(3) Uani 0.50 1 d PD . -1
H60A H 0.0601 -0.4387 0.2765 0.165 Uiso 0.50 1 calc PR . -1
H60B H 0.0054 -0.4141 0.2846 0.165 Uiso 0.50 1 calc PR . -1
C61 C 0.0149(4) -0.3375(9) 0.2455(2) 0.088(2) Uani 0.50 1 d PD A -1
H61A H 0.0122 -0.2422 0.2518 0.106 Uiso 0.50 1 calc PR A -1
H61B H 0.0406 -0.3429 0.2330 0.106 Uiso 0.50 1 calc PR A -1
O14 O -0.1589(3) 0.3958(7) 0.01106(14) 0.136(2) Uani 0.727(8) 1 d PD B 1
C62 C -0.1800(4) 0.2647(9) 0.01455(18) 0.104(3) Uani 0.727(8) 1 d PD B 1
H62A H -0.2158 0.2735 0.0145 0.125 Uiso 0.727(8) 1 calc PR B 1
H62B H -0.1667 0.2255 0.0322 0.125 Uiso 0.727(8) 1 calc PR B 1
C63 C -0.1685(4) 0.1721(12) -0.0082(3) 0.122(4) Uani 0.727(8) 1 d PD B 1
H63A H -0.1953 0.1721 -0.0232 0.146 Uiso 0.727(8) 1 calc PR B 1
H63B H -0.1627 0.0774 -0.0017 0.146 Uiso 0.727(8) 1 calc PR B 1
C64 C -0.1220(5) 0.2341(8) -0.0174(3) 0.122(3) Uani 0.727(8) 1 d PD B 1
H64A H -0.0933 0.1762 -0.0117 0.147 Uiso 0.727(8) 1 calc PR B 1
H64B H -0.1250 0.2446 -0.0374 0.147 Uiso 0.727(8) 1 calc PR B 1
C65 C -0.1175(5) 0.3704(12) -0.0036(3) 0.122(3) Uani 0.727(8) 1 d PD B 1
H65A H -0.0872 0.3728 0.0091 0.147 Uiso 0.727(8) 1 calc PR B 1
H65B H -0.1153 0.4428 -0.0174 0.147 Uiso 0.727(8) 1 calc PR B 1
O14' O -0.1239(8) 0.144(2) -0.0113(4) 0.136(2) Uani 0.273(8) 1 d PD B 5
C62' C -0.1186(18) 0.282(3) -0.0204(7) 0.122(3) Uani 0.273(8) 1 d PD B 5
H62C H -0.1441 0.3045 -0.0354 0.147 Uiso 0.273(8) 1 calc PR B 5
H62D H -0.0861 0.2961 -0.0268 0.147 Uiso 0.273(8) 1 calc PR B 5
C63' C -0.1243(17) 0.371(3) 0.0044(8) 0.122(3) Uani 0.273(8) 1 d PD B 5
H63C H -0.1439 0.4532 -0.0006 0.147 Uiso 0.273(8) 1 calc PR B 5
H63D H -0.0921 0.3985 0.0136 0.147 Uiso 0.273(8) 1 calc PR B 5
C64' C -0.1509(10) 0.276(3) 0.0225(4) 0.104(3) Uani 0.273(8) 1 d PD B 5
H64C H -0.1287 0.2416 0.0381 0.125 Uiso 0.273(8) 1 calc PR B 5
H64D H -0.1792 0.3215 0.0293 0.125 Uiso 0.273(8) 1 calc PR B 5
C65' C -0.1669(11) 0.161(4) 0.0026(8) 0.122(4) Uani 0.273(8) 1 d PD B 5
H65C H -0.1749 0.0770 0.0123 0.146 Uiso 0.273(8) 1 calc PR B 5
H65D H -0.1955 0.1888 -0.0101 0.146 Uiso 0.273(8) 1 calc PR B 5
O15 O 0.2696(4) 0.6733(15) 0.1978(3) 0.103(2) Uani 0.396(7) 1 d PD C 1
C66 C 0.2252(5) 0.685(2) 0.2104(3) 0.114(4) Uani 0.396(7) 1 d PD C 1
H66A H 0.2193 0.7810 0.2155 0.137 Uiso 0.396(7) 1 calc PR C 1
H66B H 0.2262 0.6269 0.2268 0.137 Uiso 0.396(7) 1 calc PR C 1
C67 C 0.1863(5) 0.636(2) 0.1884(4) 0.086(3) Uani 0.396(7) 1 d PD C 1
H67A H 0.1753 0.7112 0.1758 0.103 Uiso 0.396(7) 1 calc PR C 1
H67B H 0.1578 0.5981 0.1964 0.103 Uiso 0.396(7) 1 calc PR C 1
C68 C 0.2135(7) 0.526(2) 0.1743(6) 0.133(4) Uani 0.396(7) 1 d PD C 1
H68A H 0.2178 0.4421 0.1853 0.160 Uiso 0.396(7) 1 calc PR C 1
H68B H 0.1970 0.5044 0.1560 0.160 Uiso 0.396(7) 1 calc PR C 1
C69 C 0.2615(6) 0.600(3) 0.1726(3) 0.107(3) Uani 0.396(7) 1 d PD C 1
H69A H 0.2882 0.5341 0.1707 0.128 Uiso 0.396(7) 1 calc PR C 1
H69B H 0.2591 0.6634 0.1569 0.128 Uiso 0.396(7) 1 calc PR C 1
O15' O 0.2479(3) 0.7227(8) 0.19635(18) 0.103(2) Uani 0.604(7) 1 d PD C 5
C66' C 0.2004(4) 0.6654(13) 0.1981(2) 0.114(4) Uani 0.604(7) 1 d PD C 5
H66C H 0.1756 0.7387 0.1973 0.137 Uiso 0.604(7) 1 calc PR C 5
H66D H 0.1999 0.6155 0.2155 0.137 Uiso 0.604(7) 1 calc PR C 5
C67' C 0.1897(3) 0.5688(11) 0.17437(19) 0.086(3) Uani 0.604(7) 1 d PD C 5
H67C H 0.1702 0.4897 0.1794 0.103 Uiso 0.604(7) 1 calc PR C 5
H67D H 0.1721 0.6158 0.1586 0.103 Uiso 0.604(7) 1 calc PR C 5
C68' C 0.2396(4) 0.5257(13) 0.1685(3) 0.133(4) Uani 0.604(7) 1 d PD C 5
H68C H 0.2415 0.5229 0.1486 0.160 Uiso 0.604(7) 1 calc PR C 5
H68D H 0.2473 0.4337 0.1761 0.160 Uiso 0.604(7) 1 calc PR C 5
C69' C 0.2749(3) 0.6289(13) 0.1816(3) 0.107(3) Uani 0.604(7) 1 d PD C 5
H69C H 0.3003 0.5830 0.1941 0.128 Uiso 0.604(7) 1 calc PR C 5
H69D H 0.2912 0.6780 0.1676 0.128 Uiso 0.604(7) 1 calc PR C 5

loop_
_atom_site_aniso_label
_atom_site_aniso_U_11
_atom_site_aniso_U_22
_atom_site_aniso_U_33
_atom_site_aniso_U_23
_atom_site_aniso_U_13
_atom_site_aniso_U_12
Co1 0.0665(4) 0.0580(4) 0.0709(4) 0.0022(3) 0.0101(3) 0.0007(3)
C1 0.054(3) 0.068(3) 0.069(3) 0.009(2) 0.002(2) 0.004(2)
C2 0.075(3) 0.056(3) 0.079(3) 0.004(2) 0.008(2) -0.001(3)
C3 0.072(3) 0.052(3) 0.084(3) 0.008(2) 0.014(3) 0.002(3)
C4 0.057(3) 0.062(3) 0.086(3) 0.004(3) 0.014(2) 0.004(2)
C5 0.085(4) 0.110(5) 0.080(4) 0.012(3) 0.027(3) -0.032(4)
C6 0.124(6) 0.125(6) 0.073(4) -0.012(4) 0.034(4) -0.053(5)
C7 0.141(6) 0.093(5) 0.106(5) -0.022(4) 0.056(5) -0.037(5)
C8 0.107(4) 0.077(4) 0.105(5) -0.010(3) 0.047(4) -0.015(3)
C9 0.060(3) 0.060(3) 0.084(3) 0.007(3) 0.017(3) -0.001(2)
C10 0.054(3) 0.076(3) 0.078(3) 0.015(3) 0.012(2) -0.005(3)
C11 0.058(3) 0.048(3) 0.080(3) 0.007(2) 0.021(2) 0.000(2)
C12 0.054(3) 0.058(3) 0.071(3) 0.011(2) 0.011(2) -0.006(2)
C13 0.074(3) 0.076(3) 0.070(3) 0.003(3) 0.021(3) -0.025(3)
C14 0.079(4) 0.063(3) 0.082(3) 0.005(3) 0.032(3) -0.011(3)
C15 0.071(3) 0.062(3) 0.067(3) 0.004(2) 0.003(2) -0.014(3)
C16 0.066(3) 0.074(3) 0.085(4) 0.007(3) 0.007(3) 0.003(3)
C17 0.075(4) 0.066(3) 0.089(4) 0.003(3) 0.022(3) 0.006(3)
C18 0.080(3) 0.056(3) 0.071(3) -0.003(2) 0.016(3) 0.004(3)
C19 0.082(3) 0.070(3) 0.061(3) 0.003(2) 0.012(3) 0.003(3)
C20 0.090(4) 0.071(3) 0.074(3) 0.014(3) 0.012(3) 0.011(3)
C21 0.092(4) 0.054(3) 0.085(4) 0.010(3) 0.027(3) 0.015(3)
C22 0.091(4) 0.051(3) 0.070(3) 0.002(2) 0.020(3) -0.001(3)
C23 0.069(3) 0.053(3) 0.054(2) -0.001(2) 0.011(2) -0.014(2)
C24 0.086(3) 0.056(3) 0.044(2) -0.007(2) 0.014(2) -0.006(3)
C25 0.062(3) 0.049(3) 0.059(3) 0.002(2) 0.015(2) -0.006(2)
C26 0.075(3) 0.054(3) 0.043(2) 0.004(2) 0.015(2) 0.000(2)
C27 0.073(3) 0.056(3) 0.050(2) 0.006(2) 0.016(2) 0.002(2)
C28 0.076(3) 0.043(2) 0.058(3) 0.003(2) 0.022(2) -0.005(2)
K1 0.0645(6) 0.0558(6) 0.0567(5) -0.0027(4) 0.0049(4) 0.0032(5)
K2 0.0665(6) 0.0546(6) 0.0599(6) -0.0024(4) 0.0138(5) -0.0048(5)
O1 0.079(2) 0.0638(19) 0.0570(17) -0.0023(15) 0.0173(15) 0.0043(17)
O2 0.072(2) 0.0641(19) 0.0635(18) -0.0048(15) 0.0067(15) -0.0074(17)
O3 0.089(2) 0.0457(17) 0.072(2) 0.0032(14) 0.0160(17) 0.0056(17)
O4 0.074(2) 0.081(2) 0.074(2) 0.0128(18) 0.0243(17) 0.0123(19)
O5 0.072(2) 0.087(2) 0.071(2) 0.0119(19) -0.0032(17) -0.009(2)
O6 0.106(3) 0.0556(19) 0.0592(18) -0.0015(15) -0.0010(17) -0.009(2)
O7 0.118(3) 0.0472(18) 0.072(2) -0.0008(16) 0.0036(19) 0.000(2)
O8 0.077(2) 0.101(3) 0.0585(19) 0.0083(19) 0.0149(16) 0.017(2)
O9 0.073(2) 0.097(2) 0.064(2) 0.0023(18) 0.0030(17) -0.026(2)
O10 0.104(3) 0.062(2) 0.067(2) -0.0075(16) 0.0076(18) 0.001(2)
O11 0.077(2) 0.106(3) 0.078(2) -0.007(2) 0.0239(18) 0.010(2)
O12 0.084(3) 0.086(2) 0.085(2) 0.003(2) 0.0098(19) -0.029(2)
C29 0.068(3) 0.083(3) 0.076(3) 0.010(3) 0.024(3) 0.005(3)
C30 0.059(3) 0.074(3) 0.078(3) 0.011(3) 0.011(2) -0.004(3)
C31 0.086(4) 0.064(3) 0.069(3) -0.005(2) 0.009(3) -0.023(3)
C32 0.100(4) 0.057(3) 0.070(3) -0.005(2) 0.008(3) -0.011(3)
C33 0.112(4) 0.052(3) 0.080(3) -0.002(2) 0.020(3) 0.023(3)
C34 0.093(4) 0.071(3) 0.086(4) 0.008(3) 0.036(3) 0.028(3)
C35 0.068(3) 0.117(5) 0.099(4) 0.035(4) 0.030(3) 0.008(3)
C36 0.059(3) 0.117(5) 0.086(4) 0.031(4) 0.005(3) -0.014(3)
C37 0.095(4) 0.098(4) 0.073(3) 0.009(3) -0.013(3) -0.033(4)
C38 0.109(5) 0.066(3) 0.080(3) -0.001(3) -0.008(3) -0.030(4)
C39 0.126(5) 0.049(3) 0.068(3) -0.015(2) 0.011(3) 0.002(3)
C40 0.111(4) 0.052(3) 0.060(3) -0.009(2) 0.012(3) 0.016(3)
C41 0.174(6) 0.062(3) 0.060(3) 0.004(3) 0.023(4) 0.026(4)
C42 0.122(5) 0.084(4) 0.060(3) -0.006(3) 0.017(3) 0.043(4)
C43 0.057(3) 0.139(5) 0.085(4) 0.015(4) 0.026(3) 0.015(3)
C44 0.055(3) 0.157(6) 0.083(4) 0.018(4) 0.010(3) -0.026(4)
C45 0.103(5) 0.106(5) 0.075(4) -0.002(3) 0.000(3) -0.058(4)
C46 0.183(7) 0.062(4) 0.068(3) -0.007(3) 0.005(4) -0.045(4)
C47 0.139(6) 0.073(4) 0.100(4) -0.032(3) -0.004(4) 0.028(4)
C48 0.113(5) 0.138(6) 0.081(4) -0.040(4) 0.017(4) 0.035(5)
C49 0.080(4) 0.154(6) 0.122(5) -0.013(5) 0.044(4) -0.004(4)
C50 0.054(4) 0.143(6) 0.172(7) -0.018(5) 0.032(4) -0.023(4)
C51 0.117(5) 0.085(4) 0.116(5) -0.003(4) 0.016(4) -0.034(4)
C52 0.175(7) 0.052(3) 0.089(4) -0.007(3) 0.013(4) -0.043(4)
C53 0.085(4) 0.103(5) 0.069(3) 0.032(3) -0.019(3) -0.036(4)
C54 0.140(6) 0.053(3) 0.058(3) -0.001(2) 0.009(3) 0.019(4)
C55 0.070(3) 0.103(5) 0.077(3) 0.026(3) 0.009(3) 0.001(4)
C56 0.136(5) 0.052(3) 0.057(3) 0.003(2) -0.011(3) 0.001(4)
C57 0.098(5) 0.121(5) 0.057(3) 0.028(3) 0.028(3) 0.058(4)
O13 0.152(7) 0.162(10) 0.092(4) 0.020(7) -0.016(4) -0.021(9)
C58 0.137(7) 0.063(4) 0.070(6) -0.003(3) 0.036(5) -0.023(4)
C59 0.137(7) 0.063(4) 0.070(6) -0.003(3) 0.036(5) -0.023(4)
C60 0.152(7) 0.162(10) 0.092(4) 0.020(7) -0.016(4) -0.021(9)
C61 0.137(7) 0.063(4) 0.070(6) -0.003(3) 0.036(5) -0.023(4)
O14 0.157(6) 0.123(5) 0.135(5) -0.012(4) 0.042(4) 0.001(5)
C62 0.098(8) 0.134(7) 0.084(6) 0.010(5) 0.026(5) -0.019(7)
C63 0.139(7) 0.076(5) 0.157(13) 0.012(8) 0.048(8) 0.005(5)
C64 0.176(8) 0.057(9) 0.144(7) 0.027(7) 0.066(6) 0.014(8)
C65 0.106(7) 0.167(8) 0.103(10) -0.049(6) 0.050(6) -0.034(5)
O14' 0.157(6) 0.123(5) 0.135(5) -0.012(4) 0.042(4) 0.001(5)
C62' 0.176(8) 0.057(9) 0.144(7) 0.027(7) 0.066(6) 0.014(8)
C63' 0.106(7) 0.167(8) 0.103(10) -0.049(6) 0.050(6) -0.034(5)
C64' 0.098(8) 0.134(7) 0.084(6) 0.010(5) 0.026(5) -0.019(7)
C65' 0.139(7) 0.076(5) 0.157(13) 0.012(8) 0.048(8) 0.005(5)
O15 0.086(6) 0.101(6) 0.117(4) -0.027(4) -0.010(5) 0.003(4)
C66 0.127(12) 0.130(8) 0.093(11) -0.057(7) 0.044(8) -0.054(9)
C67 0.078(5) 0.086(8) 0.093(8) 0.003(5) 0.007(6) -0.016(6)
C68 0.065(9) 0.147(8) 0.190(11) -0.085(7) 0.025(9) -0.034(9)
C69 0.074(7) 0.149(10) 0.090(10) -0.050(7) -0.025(6) -0.013(7)
O15' 0.086(6) 0.101(6) 0.117(4) -0.027(4) -0.010(5) 0.003(4)
C66' 0.127(12) 0.130(8) 0.093(11) -0.057(7) 0.044(8) -0.054(9)
C67' 0.078(5) 0.086(8) 0.093(8) 0.003(5) 0.007(6) -0.016(6)
C68' 0.065(9) 0.147(8) 0.190(11) -0.085(7) 0.025(9) -0.034(9)
C69' 0.074(7) 0.149(10) 0.090(10) -0.050(7) -0.025(6) -0.013(7)

loop_
_atom_type_symbol
_atom_type_description
_atom_type_scat_dispersion_real
_atom_type_scat_dispersion_imag
_atom_type_scat_source
C C 0.0033 0.0016 'International Tables Vol C Tables 4.2.6.8 and 6.1.1.4'
H H 0.0000 0.0000 'International Tables Vol C Tables 4.2.6.8 and 6.1.1.4'
O O 0.0106 0.0060 'International Tables Vol C Tables 4.2.6.8 and 6.1.1.4'
K K 0.2009 0.2494 'International Tables Vol C Tables 4.2.6.8 and 6.1.1.4'
Co Co 0.3494 0.9721 'International Tables Vol C Tables 4.2.6.8 and 6.1.1.4'

loop_
_geom_angle_atom_site_label_1
_geom_angle_atom_site_label_2
_geom_angle_atom_site_label_3
_geom_angle
_geom_angle_site_symmetry_1
_geom_angle_site_symmetry_3
C2 Co1 C16 175.5(2) . .
C2 Co1 C17 135.4(2) . .
C16 Co1 C17 40.56(19) . .
C2 Co1 C3 41.46(18) . .
C16 Co1 C3 136.7(2) . .
C17 Co1 C3 122.8(2) . .
C2 Co1 C15 143.80(19) . .
C16 Co1 C15 40.18(18) . .
C17 Co1 C15 71.42(19) . .
C3 Co1 C15 155.29(19) . .
C2 Co1 C1 40.15(17) . .
C16 Co1 C1 144.1(2) . .
C17 Co1 C1 153.8(2) . .
C3 Co1 C1 71.88(18) . .
C15 Co1 C1 104.24(19) . .
C2 Co1 C18 107.3(2) . .
C16 Co1 C18 70.3(2) . .
C17 Co1 C18 39.49(18) . .
C3 Co1 C18 125.38(19) . .
C15 Co1 C18 78.87(18) . .
C1 Co1 C18 114.57(18) . .
C2 Co1 C4 70.92(19) . .
C16 Co1 C4 109.80(19) . .
C17 Co1 C4 126.85(19) . .
C3 Co1 C4 39.45(17) . .
C15 Co1 C4 116.07(18) . .
C1 Co1 C4 78.79(17) . .
C18 Co1 C4 158.01(18) . .
C2 C1 C11 122.0(4) . .
C2 C1 Co1 64.6(3) . .
C11 C1 Co1 97.1(3) . .
C2 C1 H1A 118.5 . .
C11 C1 H1A 118.5 . .
Co1 C1 H1A 118.5 . .
C1 C2 C3 118.4(4) . .
C1 C2 Co1 75.2(3) . .
C3 C2 Co1 70.8(3) . .
C1 C2 H2A 120.7 . .
C3 C2 H2A 120.7 . .
Co1 C2 H2A 120.7 . .
C4 C3 C2 116.0(4) . .
C4 C3 Co1 75.1(3) . .
C2 C3 Co1 67.7(3) . .
C4 C3 H3A 121.9 . .
C2 C3 H3A 121.9 . .
Co1 C3 H3A 121.9 . .
C3 C4 C12 122.1(4) . .
C3 C4 Co1 65.4(3) . .
C12 C4 Co1 97.4(3) . .
C3 C4 H4A 118.3 . .
C12 C4 H4A 118.3 . .
Co1 C4 H4A 118.3 . .
C6 C5 C13 121.6(6) . .
C6 C5 H5A 119.2 . .
C13 C5 H5A 119.2 . .
C5 C6 C7 120.0(6) . .
C5 C6 H6A 120.0 . .
C7 C6 H6A 120.0 . .
C8 C7 C6 119.8(6) . .
C8 C7 H7A 120.1 . .
C6 C7 H7A 120.1 . .
C7 C8 C14 122.5(6) . .
C7 C8 H8A 118.7 . .
C14 C8 H8A 118.7 . .
C11 C9 C14 122.4(5) . .
C11 C9 H9A 118.8 . .
C14 C9 H9A 118.8 . .
C12 C10 C13 122.1(5) . .
C12 C10 H10A 119.0 . .
C13 C10 H10A 119.0 . .
C9 C11 C1 124.6(4) . .
C9 C11 C12 119.8(4) . .
C1 C11 C12 115.5(4) . .
C10 C12 C4 125.2(4) . .
C10 C12 C11 118.6(4) . .
C4 C12 C11 116.0(4) . .
C5 C13 C14 118.9(5) . .
C5 C13 C10 122.7(5) . .
C14 C13 C10 118.5(5) . .
C8 C14 C9 124.3(5) . .
C8 C14 C13 117.1(5) . .
C9 C14 C13 118.6(5) . .
C16 C15 C25 122.2(4) . .
C16 C15 Co1 65.3(3) . .
C25 C15 Co1 96.3(3) . .
C16 C15 H15A 118.4 . .
C25 C15 H15A 118.4 . .
Co1 C15 H15A 118.4 . .
C17 C16 C15 118.9(5) . .
C17 C16 Co1 71.0(3) . .
C15 C16 Co1 74.6(3) . .
C17 C16 H16A 120.4 . .
C15 C16 H16A 120.4 . .
Co1 C16 H16A 120.4 . .
C16 C17 C18 116.6(5) . .
C16 C17 Co1 68.4(3) . .
C18 C17 Co1 75.0(3) . .
C16 C17 H17A 121.6 . .
C18 C17 H17A 121.6 . .
Co1 C17 H17A 121.6 . .
C17 C18 C26 122.0(5) . .
C17 C18 Co1 65.5(3) . .
C26 C18 Co1 95.3(3) . .
C17 C18 H18A 118.5 . .
C26 C18 H18A 118.5 . .
Co1 C18 H18A 118.5 . .
C20 C19 C27 121.4(5) . .
C20 C19 H19A 119.3 . .
C27 C19 H19A 119.3 . .
C19 C20 C21 119.5(5) . .
C19 C20 H20A 120.2 . .
C21 C20 H20A 120.2 . .
C22 C21 C20 120.2(5) . .
C22 C21 H21A 119.9 . .
C20 C21 H21A 119.9 . .
C21 C22 C28 121.6(5) . .
C21 C22 H22A 119.2 . .
C28 C22 H22A 119.2 . .
C25 C23 C28 122.7(4) . .
C25 C23 H23A 118.7 . .
C28 C23 H23A 118.7 . .
C26 C24 C27 123.1(4) . .
C26 C24 H24A 118.5 . .
C27 C24 H24A 118.5 . .
C23 C25 C26 118.7(4) . .
C23 C25 C15 126.0(4) . .
C26 C25 C15 115.1(4) . .
C24 C26 C25 118.9(4) . .
C24 C26 C18 124.2(4) . .
C25 C26 C18 116.7(4) . .
C19 C27 C24 122.6(4) . .
C19 C27 C28 119.0(4) . .
C24 C27 C28 118.4(4) . .
C22 C28 C23 123.4(4) . .
C22 C28 C27 118.3(4) . .
C23 C28 C27 118.3(4) . .
O5 K1 O3 116.02(10) . .
O5 K1 O1 115.42(10) . .
O3 K1 O1 115.99(9) . .
O5 K1 O6 57.85(10) . .
O3 K1 O6 148.92(9) . .
O1 K1 O6 57.73(10) . .
O5 K1 O2 148.61(9) . .
O3 K1 O2 58.68(9) . .
O1 K1 O2 57.46(9) . .
O6 K1 O2 109.01(9) . .
O5 K1 O4 58.29(10) . .
O3 K1 O4 57.93(10) . .
O1 K1 O4 149.21(9) . .
O6 K1 O4 110.11(11) . .
O2 K1 O4 110.39(9) . .
O5 K1 C56 90.51(14) . .
O3 K1 C56 121.54(11) . .
O1 K1 C56 92.99(15) . .
O6 K1 C56 89.54(11) . .
O2 K1 C56 119.22(15) . .
O4 K1 C56 116.21(15) . .
O5 K1 C57 115.81(17) . .
O3 K1 C57 110.25(16) . .
O1 K1 C57 77.45(11) . .
O6 K1 C57 98.31(15) . .
O2 K1 C57 93.34(16) . .
O4 K1 C57 133.28(11) . .
C56 K1 C57 25.88(14) . .
O5 K1 C53 127.92(12) . .
O3 K1 C53 84.45(14) . .
O1 K1 C53 92.36(16) . .
O6 K1 C53 124.43(16) . .
O2 K1 C53 83.41(12) . .
O4 K1 C53 115.43(17) . .
C56 K1 C53 42.44(14) . .
C57 K1 C53 26.16(14) . .
O5 K1 C55 86.23(12) . .
O3 K1 C55 101.40(15) . .
O1 K1 C55 117.38(13) . .
O6 K1 C55 108.13(15) . .
O2 K1 C55 124.87(13) . .
O4 K1 C55 92.98(13) . .
C56 K1 C55 25.41(13) . .
C57 K1 C55 41.99(13) . .
C53 K1 C55 41.80(14) . .
O5 K1 C54 107.35(16) . .
O3 K1 C54 80.05(12) . .
O1 K1 C54 116.86(14) . .
O6 K1 C54 130.88(12) . .
O2 K1 C54 102.11(15) . .
O4 K1 C54 92.67(13) . .
C56 K1 C54 41.63(13) . .
C57 K1 C54 41.95(13) . .
C53 K1 C54 25.36(14) . .
C55 K1 C54 25.06(14) . .
O9 K2 O11 115.28(11) . .
O9 K2 O7 116.17(11) . .
O11 K2 O7 116.42(11) . .
O9 K2 O12 147.94(10) . .
O11 K2 O12 58.53(11) . .
O7 K2 O12 57.96(11) . .
O9 K2 O10 58.08(10) . .
O11 K2 O10 57.38(11) . .
O7 K2 O10 150.02(9) . .
O12 K2 O10 109.54(10) . .
O9 K2 O8 57.73(11) . .
O11 K2 O8 149.99(10) . .
O7 K2 O8 58.65(11) . .
O12 K2 O8 110.14(11) . .
O10 K2 O8 110.38(10) . .
O9 K2 C53 78.07(12) . .
O11 K2 C53 109.53(17) . .
O7 K2 C53 115.35(15) . .
O12 K2 C53 133.92(13) . .
O10 K2 C53 93.02(15) . .
O8 K2 C53 97.80(16) . .
O9 K2 C54 96.89(16) . .
O11 K2 C54 85.80(14) . .
O7 K2 C54 121.41(12) . .
O12 K2 C54 112.99(16) . .
O10 K2 C54 88.33(12) . .
O8 K2 C54 122.95(14) . .
C53 K2 C54 25.67(14) . .
O9 K2 C57 89.41(16) . .
O11 K2 C57 125.98(12) . .
O7 K2 C57 88.95(15) . .
O12 K2 C57 120.35(17) . .
O10 K2 C57 118.99(17) . .
O8 K2 C57 84.01(11) . .
C53 K2 C57 26.39(15) . .
C54 K2 C57 42.15(13) . .
O9 K2 C55 119.33(13) . .
O11 K2 C55 85.80(13) . .
O7 K2 C55 99.23(15) . .
O12 K2 C55 92.35(13) . .
O10 K2 C55 108.91(15) . .
O8 K2 C55 123.76(13) . .
C53 K2 C55 41.70(14) . .
C54 K2 C55 24.87(14) . .
C57 K2 C55 41.57(13) . .
O9 K2 C56 114.80(14) . .
O11 K2 C56 108.65(15) . .
O7 K2 C56 80.39(11) . .
O12 K2 C56 95.91(14) . .
O10 K2 C56 129.50(12) . .
O8 K2 C56 99.83(14) . .
C53 K2 C56 42.19(14) . .
C54 K2 C56 41.21(13) . .
C57 K2 C56 25.52(14) . .
C55 K2 C56 24.84(13) . .
O9 K2 O13 77.7(3) . .
O11 K2 O13 80.2(2) . .
O7 K2 O13 76.87(18) . .
O12 K2 O13 70.3(3) . .
O10 K2 O13 73.17(18) . .
O8 K2 O13 69.8(2) . .
C53 K2 O13 155.7(3) . .
C54 K2 O13 160.9(2) . .
C57 K2 O13 153.8(2) . .
C55 K2 O13 161.7(3) . .
C56 K2 O13 157.2(2) . .
C40 O1 C29 113.2(3) . .
C40 O1 K1 118.0(3) . .
C29 O1 K1 118.8(2) . .
C31 O2 C30 112.2(3) . .
C31 O2 K1 108.2(2) . .
C30 O2 K1 106.0(2) . .
C33 O3 C32 113.3(4) . .
C33 O3 K1 119.5(3) . .
C32 O3 K1 118.4(3) . .
C34 O4 C35 114.0(4) . .
C34 O4 K1 106.1(3) . .
C35 O4 K1 108.0(3) . .
C36 O5 C37 112.4(4) . .
C36 O5 K1 119.7(3) . .
C37 O5 K1 120.4(3) . .
C39 O6 C38 112.7(4) . .
C39 O6 K1 111.5(3) . .
C38 O6 K1 106.7(3) . .
C41 O7 C52 113.8(4) . .
C41 O7 K2 119.2(3) . .
C52 O7 K2 118.6(3) . .
C43 O8 C42 112.7(4) . .
C43 O8 K2 107.2(3) . .
C42 O8 K2 106.3(3) . .
C45 O9 C44 112.8(4) . .
C45 O9 K2 119.9(3) . .
C44 O9 K2 121.1(3) . .
C47 O10 C46 113.3(5) . .
C47 O10 K2 108.5(3) . .
C46 O10 K2 106.7(3) . .
C49 O11 C48 111.2(5) . .
C49 O11 K2 119.1(3) . .
C48 O11 K2 120.3(3) . .
C51 O12 C50 111.1(5) . .
C51 O12 K2 110.0(3) . .
C50 O12 K2 107.8(3) . .
O1 C29 C30 108.6(4) . .
O1 C29 H29A 110.0 . .
C30 C29 H29A 110.0 . .
O1 C29 H29B 110.0 . .
C30 C29 H29B 110.0 . .
H29A C29 H29B 108.3 . .
O2 C30 C29 107.8(4) . .
O2 C30 H30A 110.1 . .
C29 C30 H30A 110.1 . .
O2 C30 H30B 110.1 . .
C29 C30 H30B 110.1 . .
H30A C30 H30B 108.5 . .
O2 C31 C32 109.2(4) . .
O2 C31 H31A 109.8 . .
C32 C31 H31A 109.8 . .
O2 C31 H31B 109.8 . .
C32 C31 H31B 109.8 . .
H31A C31 H31B 108.3 . .
O3 C32 C31 108.8(4) . .
O3 C32 H32A 109.9 . .
C31 C32 H32A 109.9 . .
O3 C32 H32B 109.9 . .
C31 C32 H32B 109.9 . .
H32A C32 H32B 108.3 . .
O3 C33 C34 108.1(4) . .
O3 C33 H33A 110.1 . .
C34 C33 H33A 110.1 . .
O3 C33 H33B 110.1 . .
C34 C33 H33B 110.1 . .
H33A C33 H33B 108.4 . .
O4 C34 C33 108.6(4) . .
O4 C34 H34A 110.0 . .
C33 C34 H34A 110.0 . .
O4 C34 H34B 110.0 . .
C33 C34 H34B 110.0 . .
H34A C34 H34B 108.4 . .
O4 C35 C36 108.6(4) . .
O4 C35 H35A 110.0 . .
C36 C35 H35A 110.0 . .
O4 C35 H35B 110.0 . .
C36 C35 H35B 110.0 . .
H35A C35 H35B 108.4 . .
O5 C36 C35 107.9(4) . .
O5 C36 H36A 110.1 . .
C35 C36 H36A 110.1 . .
O5 C36 H36B 110.1 . .
C35 C36 H36B 110.1 . .
H36A C36 H36B 108.4 . .
O5 C37 C38 108.3(4) . .
O5 C37 H37A 110.0 . .
C38 C37 H37A 110.0 . .
O5 C37 H37B 110.0 . .
C38 C37 H37B 110.0 . .
H37A C37 H37B 108.4 . .
O6 C38 C37 108.8(4) . .
O6 C38 H38A 109.9 . .
C37 C38 H38A 109.9 . .
O6 C38 H38B 109.9 . .
C37 C38 H38B 109.9 . .
H38A C38 H38B 108.3 . .
O6 C39 C40 108.0(4) . .
O6 C39 H39A 110.1 . .
C40 C39 H39A 110.1 . .
O6 C39 H39B 110.1 . .
C40 C39 H39B 110.1 . .
H39A C39 H39B 108.4 . .
O1 C40 C39 108.3(4) . .
O1 C40 H40A 110.0 . .
C39 C40 H40A 110.0 . .
O1 C40 H40B 110.0 . .
C39 C40 H40B 110.0 . .
H40A C40 H40B 108.4 . .
O7 C41 C42 109.4(4) . .
O7 C41 H41A 109.8 . .
C42 C41 H41A 109.8 . .
O7 C41 H41B 109.8 . .
C42 C41 H41B 109.8 . .
H41A C41 H41B 108.2 . .
O8 C42 C41 108.6(4) . .
O8 C42 H42A 110.0 . .
C41 C42 H42A 110.0 . .
O8 C42 H42B 110.0 . .
C41 C42 H42B 110.0 . .
H42A C42 H42B 108.4 . .
O8 C43 C44 108.5(4) . .
O8 C43 H43A 110.0 . .
C44 C43 H43A 110.0 . .
O8 C43 H43B 110.0 . .
C44 C43 H43B 110.0 . .
H43A C43 H43B 108.4 . .
O9 C44 C43 108.8(4) . .
O9 C44 H44A 109.9 . .
C43 C44 H44A 109.9 . .
O9 C44 H44B 109.9 . .
C43 C44 H44B 109.9 . .
H44A C44 H44B 108.3 . .
O9 C45 C46 109.4(5) . .
O9 C45 H45A 109.8 . .
C46 C45 H45A 109.8 . .
O9 C45 H45B 109.8 . .
C46 C45 H45B 109.8 . .
H45A C45 H45B 108.2 . .
O10 C46 C45 108.4(4) . .
O10 C46 H46A 110.0 . .
C45 C46 H46A 110.0 . .
O10 C46 H46B 110.0 . .
C45 C46 H46B 110.0 . .
H46A C46 H46B 108.4 . .
O10 C47 C48 107.8(5) . .
O10 C47 H47A 110.2 . .
C48 C47 H47A 110.2 . .
O10 C47 H47B 110.2 . .
C48 C47 H47B 110.2 . .
H47A C47 H47B 108.5 . .
O11 C48 C47 108.1(5) . .
O11 C48 H48A 110.1 . .
C47 C48 H48A 110.1 . .
O11 C48 H48B 110.1 . .
C47 C48 H48B 110.1 . .
H48A C48 H48B 108.4 . .
O11 C49 C50 108.4(5) . .
O11 C49 H49A 110.0 . .
C50 C49 H49A 110.0 . .
O11 C49 H49B 110.0 . .
C50 C49 H49B 110.0 . .
H49A C49 H49B 108.4 . .
O12 C50 C49 109.2(5) . .
O12 C50 H50A 109.8 . .
C49 C50 H50A 109.8 . .
O12 C50 H50B 109.8 . .
C49 C50 H50B 109.8 . .
H50A C50 H50B 108.3 . .
O12 C51 C52 108.8(5) . .
O12 C51 H51A 109.9 . .
C52 C51 H51A 109.9 . .
O12 C51 H51B 109.9 . .
C52 C51 H51B 109.9 . .
H51A C51 H51B 108.3 . .
O7 C52 C51 109.0(4) . .
O7 C52 H52A 109.9 . .
C51 C52 H52A 109.9 . .
O7 C52 H52B 109.9 . .
C51 C52 H52B 109.9 . .
H52A C52 H52B 108.3 . .
C54 C53 C57 106.8(5) . .
C54 C53 K2 78.7(3) . .
C57 C53 K2 78.5(3) . .
C54 C53 K1 77.6(3) . .
C57 C53 K1 76.6(3) . .
K2 C53 K1 138.65(19) . .
C54 C53 H53A 126.6 . .
C57 C53 H53A 126.6 . .
K2 C53 H53A 109.4 . .
K1 C53 H53A 112.0 . .
C55 C54 C53 109.5(5) . .
C55 C54 K2 80.8(3) . .
C53 C54 K2 75.6(3) . .
C55 C54 K1 77.3(3) . .
C53 C54 K1 77.0(3) . .
K2 C54 K1 136.52(18) . .
C55 C54 H54A 125.2 . .
C53 C54 H54A 125.2 . .
K2 C54 H54A 110.7 . .
K1 C54 H54A 112.7 . .
C54 C55 C56 108.8(5) . .
C54 C55 K1 77.7(3) . .
C56 C55 K1 76.8(3) . .
C54 C55 K2 74.3(3) . .
C56 C55 K2 77.9(3) . .
K1 C55 K2 133.26(18) . .
C54 C55 H55A 125.6 . .
C56 C55 H55A 125.6 . .
K1 C55 H55A 112.3 . .
K2 C55 H55A 114.4 . .
C55 C56 C57 107.8(5) . .
C55 C56 K1 77.8(3) . .
C57 C56 K1 77.2(3) . .
C55 C56 K2 77.3(3) . .
C57 C56 K2 74.0(3) . .
K1 C56 K2 133.52(18) . .
C55 C56 H56A 126.1 . .
C57 C56 H56A 126.1 . .
K1 C56 H56A 111.6 . .
K2 C56 H56A 114.9 . .
C56 C57 C53 107.0(5) . .
C56 C57 K2 80.5(3) . .
C53 C57 K2 75.1(3) . .
C56 C57 K1 76.9(3) . .
C53 C57 K1 77.2(3) . .
K2 C57 K1 136.96(17) . .
C56 C57 H57A 126.5 . .
C53 C57 H57A 126.5 . .
K2 C57 H57A 110.8 . .
K1 C57 H57A 112.1 . .
C58 O13 C61 101.8(8) . .
C58 O13 K2 114.9(6) . .
C61 O13 K2 115.7(8) . .
O13 C58 C59 105.5(9) . .
O13 C58 H58A 110.6 . .
C59 C58 H58A 110.6 . .
O13 C58 H58B 110.6 . .
C59 C58 H58B 110.6 . .
H58A C58 H58B 108.8 . .
C58 C59 C60 104.5(8) . .
C58 C59 H59A 110.9 . .
C60 C59 H59A 110.9 . .
C58 C59 H59B 110.9 . .
C60 C59 H59B 110.9 . .
H59A C59 H59B 108.9 . .
C59 C60 C61 100.9(8) . .
C59 C60 K2 154.7(7) . 2
C61 C60 K2 104.4(7) . 2
C59 C60 H60A 111.6 . .
C61 C60 H60A 111.6 . .
K2 C60 H60A 57.0 2 .
C59 C60 H60B 111.6 . .
C61 C60 H60B 111.6 . .
K2 C60 H60B 59.9 2 .
H60A C60 H60B 109.4 . .
O13 C61 C60 101.3(10) . .
O13 C61 H61A 111.5 . .
C60 C61 H61A 111.5 . .
O13 C61 H61B 111.5 . .
C60 C61 H61B 111.5 . .
H61A C61 H61B 109.3 . .
C62 O14 C65 105.1(7) . .
O14 C62 C63 109.3(7) . .
O14 C62 H62A 109.8 . .
C63 C62 H62A 109.8 . .
O14 C62 H62B 109.8 . .
C63 C62 H62B 109.8 . .
H62A C62 H62B 108.3 . .
C62 C63 C64 103.5(7) . .
C62 C63 H63A 111.1 . .
C64 C63 H63A 111.1 . .
C62 C63 H63B 111.1 . .
C64 C63 H63B 111.1 . .
H63A C63 H63B 109.0 . .
C65 C64 C63 104.5(7) . .
C65 C64 H64A 110.8 . .
C63 C64 H64A 110.8 . .
C65 C64 H64B 110.8 . .
C63 C64 H64B 110.8 . .
H64A C64 H64B 108.9 . .
O14 C65 C64 110.6(7) . .
O14 C65 H65A 109.5 . .
C64 C65 H65A 109.5 . .
O14 C65 H65B 109.5 . .
C64 C65 H65B 109.5 . .
H65A C65 H65B 108.1 . .
C62' O14' C65' 98.7(19) . .
O14' C62' C63' 105.2(17) . .
O14' C62' H62C 110.7 . .
C63' C62' H62C 110.7 . .
O14' C62' H62D 110.7 . .
C63' C62' H62D 110.7 . .
H62C C62' H62D 108.8 . .
C62' C63' C64' 102.8(12) . .
C62' C63' H63C 111.2 . .
C64' C63' H63C 111.2 . .
C62' C63' H63D 111.2 . .
C64' C63' H63D 111.2 . .
H63C C63' H63D 109.1 . .
C65' C64' C63' 101.2(13) . .
C65' C64' H64C 111.5 . .
C63' C64' H64C 111.5 . .
C65' C64' H64D 111.5 . .
C63' C64' H64D 111.5 . .
H64C C64' H64D 109.4 . .
O14' C65' C64' 101.5(15) . .
O14' C65' H65C 111.5 . .
C64' C65' H65C 111.5 . .
O14' C65' H65D 111.5 . .
C64' C65' H65D 111.5 . .
H65C C65' H65D 109.3 . .
C66 O15 C69 110.9(11) . .
O15 C66 C67 103.4(10) . .
O15 C66 H66A 111.1 . .
C67 C66 H66A 111.1 . .
O15 C66 H66B 111.1 . .
C67 C66 H66B 111.1 . .
H66A C66 H66B 109.0 . .
C66 C67 C68 102.0(11) . .
C66 C67 H67A 111.4 . .
C68 C67 H67A 111.4 . .
C66 C67 H67B 111.4 . .
C68 C67 H67B 111.4 . .
H67A C67 H67B 109.2 . .
C69 C68 C67 99.4(11) . .
C69 C68 H68A 111.9 . .
C67 C68 H68A 111.9 . .
C69 C68 H68B 111.9 . .
C67 C68 H68B 111.9 . .
H68A C68 H68B 109.6 . .
O15 C69 C68 104.2(11) . .
O15 C69 H69A 110.9 . .
C68 C69 H69A 110.9 . .
O15 C69 H69B 110.9 . .
C68 C69 H69B 110.9 . .
H69A C69 H69B 108.9 . .
C69' O15' C66' 107.9(7) . .
O15' C66' C67' 107.5(7) . .
O15' C66' H66C 110.2 . .
C67' C66' H66C 110.2 . .
O15' C66' H66D 110.2 . .
C67' C66' H66D 110.2 . .
H66C C66' H66D 108.5 . .
C68' C67' C66' 102.7(7) . .
C68' C67' H67C 111.2 . .
C66' C67' H67C 111.2 . .
C68' C67' H67D 111.2 . .
C66' C67' H67D 111.2 . .
H67C C67' H67D 109.1 . .
C67' C68' C69' 107.0(7) . .
C67' C68' H68C 110.3 . .
C69' C68' H68C 110.3 . .
C67' C68' H68D 110.3 . .
C69' C68' H68D 110.3 . .
H68C C68' H68D 108.6 . .
O15' C69' C68' 107.8(7) . .
O15' C69' H69C 110.2 . .
C68' C69' H69C 110.2 . .
O15' C69' H69D 110.2 . .
C68' C69' H69D 110.2 . .
H69C C69' H69D 108.5 . .

loop_
_geom_bond_atom_site_label_1
_geom_bond_atom_site_label_2
_geom_bond_distance
_geom_bond_site_symmetry_2
Co1 C2 1.980(5) .
Co1 C16 1.987(5) .
Co1 C17 2.021(5) .
Co1 C3 2.022(4) .
Co1 C15 2.109(4) .
Co1 C1 2.118(4) .
Co1 C18 2.146(5) .
Co1 C4 2.149(5) .
C1 C2 1.413(6) .
C1 C11 1.447(6) .
C1 H1A 1.0000 .
C2 C3 1.417(6) .
C2 H2A 1.0000 .
C3 C4 1.413(6) .
C3 H3A 1.0000 .
C4 C12 1.444(6) .
C4 H4A 1.0000 .
C5 C6 1.368(8) .
C5 C13 1.409(7) .
C5 H5A 0.9500 .
C6 C7 1.399(9) .
C6 H6A 0.9500 .
C7 C8 1.356(8) .
C7 H7A 0.9500 .
C8 C14 1.422(7) .
C8 H8A 0.9500 .
C9 C11 1.367(6) .
C9 C14 1.424(7) .
C9 H9A 0.9500 .
C10 C12 1.386(6) .
C10 C13 1.433(7) .
C10 H10A 0.9500 .
C11 C12 1.450(6) .
C13 C14 1.428(7) .
C15 C16 1.412(6) .
C15 C25 1.444(6) .
C15 H15A 1.0000 .
C16 C17 1.390(6) .
C16 H16A 1.0000 .
C17 C18 1.413(6) .
C17 H17A 1.0000 .
C18 C26 1.448(6) .
C18 H18A 1.0000 .
C19 C20 1.369(6) .
C19 C27 1.408(6) .
C19 H19A 0.9500 .
C20 C21 1.408(7) .
C20 H20A 0.9500 .
C21 C22 1.365(7) .
C21 H21A 0.9500 .
C22 C28 1.405(6) .
C22 H22A 0.9500 .
C23 C25 1.385(6) .
C23 C28 1.421(6) .
C23 H23A 0.9500 .
C24 C26 1.373(6) .
C24 C27 1.416(6) .
C24 H24A 0.9500 .
C25 C26 1.442(6) .
C27 C28 1.423(6) .
K1 O5 2.834(3) .
K1 O3 2.851(3) .
K1 O1 2.893(3) .
K1 O6 2.930(3) .
K1 O2 2.937(3) .
K1 O4 2.938(3) .
K1 C56 3.077(5) .
K1 C57 3.080(5) .
K1 C53 3.087(5) .
K1 C55 3.090(5) .
K1 C54 3.094(5) .
K2 O9 2.836(3) .
K2 O11 2.845(3) .
K2 O7 2.846(3) .
K2 O12 2.911(3) .
K2 O10 2.949(3) .
K2 O8 2.959(3) .
K2 C53 3.034(5) .
K2 C54 3.071(5) .
K2 C57 3.076(5) .
K2 C55 3.149(5) .
K2 C56 3.156(5) .
K2 O13 3.285(10) .
O1 C40 1.413(5) .
O1 C29 1.418(5) .
O2 C31 1.425(5) .
O2 C30 1.428(5) .
O3 C33 1.421(5) .
O3 C32 1.423(5) .
O4 C34 1.412(6) .
O4 C35 1.430(6) .
O5 C36 1.415(6) .
O5 C37 1.429(6) .
O6 C39 1.411(6) .
O6 C38 1.413(6) .
O7 C41 1.405(6) .
O7 C52 1.450(6) .
O8 C43 1.420(6) .
O8 C42 1.421(6) .
O9 C45 1.408(6) .
O9 C44 1.409(6) .
O10 C47 1.415(6) .
O10 C46 1.443(6) .
O11 C49 1.406(7) .
O11 C48 1.429(6) .
O12 C51 1.379(6) .
O12 C50 1.427(7) .
C29 C30 1.480(6) .
C29 H29A 0.9900 .
C29 H29B 0.9900 .
C30 H30A 0.9900 .
C30 H30B 0.9900 .
C31 C32 1.480(6) .
C31 H31A 0.9900 .
C31 H31B 0.9900 .
C32 H32A 0.9900 .
C32 H32B 0.9900 .
C33 C34 1.483(7) .
C33 H33A 0.9900 .
C33 H33B 0.9900 .
C34 H34A 0.9900 .
C34 H34B 0.9900 .
C35 C36 1.484(7) .
C35 H35A 0.9900 .
C35 H35B 0.9900 .
C36 H36A 0.9900 .
C36 H36B 0.9900 .
C37 C38 1.484(7) .
C37 H37A 0.9900 .
C37 H37B 0.9900 .
C38 H38A 0.9900 .
C38 H38B 0.9900 .
C39 C40 1.503(7) .
C39 H39A 0.9900 .
C39 H39B 0.9900 .
C40 H40A 0.9900 .
C40 H40B 0.9900 .
C41 C42 1.511(7) .
C41 H41A 0.9900 .
C41 H41B 0.9900 .
C42 H42A 0.9900 .
C42 H42B 0.9900 .
C43 C44 1.501(7) .
C43 H43A 0.9900 .
C43 H43B 0.9900 .
C44 H44A 0.9900 .
C44 H44B 0.9900 .
C45 C46 1.462(8) .
C45 H45A 0.9900 .
C45 H45B 0.9900 .
C46 H46A 0.9900 .
C46 H46B 0.9900 .
C47 C48 1.480(8) .
C47 H47A 0.9900 .
C47 H47B 0.9900 .
C48 H48A 0.9900 .
C48 H48B 0.9900 .
C49 C50 1.480(8) .
C49 H49A 0.9900 .
C49 H49B 0.9900 .
C50 H50A 0.9900 .
C50 H50B 0.9900 .
C51 C52 1.482(8) .
C51 H51A 0.9900 .
C51 H51B 0.9900 .
C52 H52A 0.9900 .
C52 H52B 0.9900 .
C53 C54 1.357(7) .
C53 C57 1.396(8) .
C53 H53A 0.9500 .
C54 C55 1.341(7) .
C54 H54A 0.9500 .
C55 C56 1.356(7) .
C55 H55A 0.9500 .
C56 C57 1.379(7) .
C56 H56A 0.9500 .
C57 H57A 0.9500 .
O13 C58 1.436(5) .
O13 C61 1.444(5) .
C58 C59 1.511(8) .
C58 H58A 0.9900 .
C58 H58B 0.9900 .
C59 C60 1.528(10) .
C59 H59A 0.9900 .
C59 H59B 0.9900 .
C60 C61 1.540(9) .
C60 K2 3.494(12) 2
C60 H60A 0.9900 .
C60 H60B 0.9900 .
C61 H61A 0.9900 .
C61 H61B 0.9900 .
O14 C62 1.427(5) .
O14 C65 1.438(5) .
C62 C63 1.505(7) .
C62 H62A 0.9900 .
C62 H62B 0.9900 .
C63 C64 1.528(8) .
C63 H63A 0.9900 .
C63 H63B 0.9900 .
C64 C65 1.498(7) .
C64 H64A 0.9900 .
C64 H64B 0.9900 .
C65 H65A 0.9900 .
C65 H65B 0.9900 .
O14' C62' 1.442(5) .
O14' C65' 1.443(5) .
C62' C63' 1.524(9) .
C62' H62C 0.9900 .
C62' H62D 0.9900 .
C63' C64' 1.529(9) .
C63' H63C 0.9900 .
C63' H63D 0.9900 .
C64' C65' 1.526(9) .
C64' H64C 0.9900 .
C64' H64D 0.9900 .
C65' H65C 0.9900 .
C65' H65D 0.9900 .
O15 C66 1.433(5) .
O15 C69 1.438(5) .
C66 C67 1.519(8) .
C66 H66A 0.9900 .
C66 H66B 0.9900 .
C67 C68 1.524(9) .
C67 H67A 0.9900 .
C67 H67B 0.9900 .
C68 C69 1.515(8) .
C68 H68A 0.9900 .
C68 H68B 0.9900 .
C69 H69A 0.9900 .
C69 H69B 0.9900 .
O15' C69' 1.430(5) .
O15' C66' 1.434(5) .
C66' C67' 1.513(7) .
C66' H66C 0.9900 .
C66' H66D 0.9900 .
C67' C68' 1.496(8) .
C67' H67C 0.9900 .
C67' H67D 0.9900 .
C68' C69' 1.501(7) .
C68' H68C 0.9900 .
C68' H68D 0.9900 .
C69' H69C 0.9900 .
C69' H69D 0.9900 .

loop_
_geom_torsion_atom_site_label_1
_geom_torsion_atom_site_label_2
_geom_torsion_atom_site_label_3
_geom_torsion_atom_site_label_4
_geom_torsion
_geom_torsion_site_symmetry_1
_geom_torsion_site_symmetry_4
C16 Co1 C1 C2 178.0(3) . .
C17 Co1 C1 C2 95.3(5) . .
C3 Co1 C1 C2 -33.4(3) . .
C15 Co1 C1 C2 172.0(3) . .
C18 Co1 C1 C2 88.0(3) . .
C4 Co1 C1 C2 -73.6(3) . .
C2 Co1 C1 C11 122.1(4) . .
C16 Co1 C1 C11 -59.9(4) . .
C17 Co1 C1 C11 -142.7(4) . .
C3 Co1 C1 C11 88.7(3) . .
C15 Co1 C1 C11 -65.9(3) . .
C18 Co1 C1 C11 -150.0(3) . .
C4 Co1 C1 C11 48.4(3) . .
C11 C1 C2 C3 -24.2(6) . .
Co1 C1 C2 C3 58.1(4) . .
C11 C1 C2 Co1 -82.3(4) . .
C16 Co1 C2 C1 -165(3) . .
C17 Co1 C2 C1 -141.2(3) . .
C3 Co1 C2 C1 127.8(4) . .
C15 Co1 C2 C1 -13.1(5) . .
C18 Co1 C2 C1 -107.9(3) . .
C4 Co1 C2 C1 95.2(3) . .
C16 Co1 C2 C3 67(3) . .
C17 Co1 C2 C3 91.0(4) . .
C15 Co1 C2 C3 -140.9(3) . .
C1 Co1 C2 C3 -127.8(4) . .
C18 Co1 C2 C3 124.3(3) . .
C4 Co1 C2 C3 -32.6(3) . .
C1 C2 C3 C4 -0.8(6) . .
Co1 C2 C3 C4 59.5(4) . .
C1 C2 C3 Co1 -60.3(4) . .
C2 Co1 C3 C4 -126.8(4) . .
C16 Co1 C3 C4 59.3(4) . .
C17 Co1 C3 C4 109.9(3) . .
C15 Co1 C3 C4 -9.6(6) . .
C1 Co1 C3 C4 -94.3(3) . .
C18 Co1 C3 C4 157.9(3) . .
C16 Co1 C3 C2 -174.0(3) . .
C17 Co1 C3 C2 -123.4(3) . .
C15 Co1 C3 C2 117.1(5) . .
C1 Co1 C3 C2 32.4(3) . .
C18 Co1 C3 C2 -75.3(3) . .
C4 Co1 C3 C2 126.8(4) . .
C2 C3 C4 C12 27.6(6) . .
Co1 C3 C4 C12 83.2(4) . .
C2 C3 C4 Co1 -55.5(3) . .
C2 Co1 C4 C3 34.1(3) . .
C16 Co1 C4 C3 -141.2(3) . .
C17 Co1 C4 C3 -98.9(3) . .
C15 Co1 C4 C3 175.5(3) . .
C1 Co1 C4 C3 75.0(3) . .
C18 Co1 C4 C3 -54.9(6) . .
C2 Co1 C4 C12 -87.8(3) . .
C16 Co1 C4 C12 96.9(3) . .
C17 Co1 C4 C12 139.2(3) . .
C3 Co1 C4 C12 -121.9(4) . .
C15 Co1 C4 C12 53.6(3) . .
C1 Co1 C4 C12 -46.9(3) . .
C18 Co1 C4 C12 -176.8(4) . .
C13 C5 C6 C7 0.3(8) . .
C5 C6 C7 C8 -1.3(9) . .
C6 C7 C8 C14 1.4(9) . .
C14 C9 C11 C1 -176.0(4) . .
C14 C9 C11 C12 1.9(6) . .
C2 C1 C11 C9 -159.7(4) . .
Co1 C1 C11 C9 135.8(4) . .
C2 C1 C11 C12 22.3(6) . .
Co1 C1 C11 C12 -42.2(4) . .
C13 C10 C12 C4 171.9(4) . .
C13 C10 C12 C11 -3.3(6) . .
C3 C4 C12 C10 155.7(4) . .
Co1 C4 C12 C10 -138.7(4) . .
C3 C4 C12 C11 -29.0(6) . .
Co1 C4 C12 C11 36.6(4) . .
C9 C11 C12 C10 1.2(6) . .
C1 C11 C12 C10 179.3(4) . .
C9 C11 C12 C4 -174.5(4) . .
C1 C11 C12 C4 3.6(5) . .
C6 C5 C13 C14 0.6(7) . .
C6 C5 C13 C10 179.4(4) . .
C12 C10 C13 C5 -176.4(4) . .
C12 C10 C13 C14 2.4(6) . .
C7 C8 C14 C9 179.5(5) . .
C7 C8 C14 C13 -0.6(7) . .
C11 C9 C14 C8 177.1(4) . .
C11 C9 C14 C13 -2.8(6) . .
C5 C13 C14 C8 -0.4(6) . .
C10 C13 C14 C8 -179.3(4) . .
C5 C13 C14 C9 179.5(4) . .
C10 C13 C14 C9 0.6(6) . .
C2 Co1 C15 C16 -176.7(3) . .
C17 Co1 C15 C16 -32.4(3) . .
C3 Co1 C15 C16 97.1(5) . .
C1 Co1 C15 C16 174.6(3) . .
C18 Co1 C15 C16 -72.6(3) . .
C4 Co1 C15 C16 90.3(3) . .
C2 Co1 C15 C25 -54.0(4) . .
C16 Co1 C15 C25 122.7(4) . .
C17 Co1 C15 C25 90.3(3) . .
C3 Co1 C15 C25 -140.2(4) . .
C1 Co1 C15 C25 -62.7(3) . .
C18 Co1 C15 C25 50.1(3) . .
C4 Co1 C15 C25 -147.0(3) . .
C25 C15 C16 C17 -23.9(7) . .
Co1 C15 C16 C17 57.5(4) . .
C25 C15 C16 Co1 -81.4(4) . .
C2 Co1 C16 C17 26(3) . .
C3 Co1 C16 C17 88.6(4) . .
C15 Co1 C16 C17 -128.6(4) . .
C1 Co1 C16 C17 -137.6(3) . .
C18 Co1 C16 C17 -32.6(3) . .
C4 Co1 C16 C17 124.0(3) . .
C2 Co1 C16 C15 154(3) . .
C17 Co1 C16 C15 128.6(4) . .
C3 Co1 C16 C15 -142.8(3) . .
C1 Co1 C16 C15 -9.0(5) . .
C18 Co1 C16 C15 96.1(3) . .
C4 Co1 C16 C15 -107.3(3) . .
C15 C16 C17 C18 0.2(7) . .
Co1 C16 C17 C18 59.4(4) . .
C15 C16 C17 Co1 -59.3(4) . .
C2 Co1 C17 C16 -177.3(3) . .
C3 Co1 C17 C16 -125.3(3) . .
C15 Co1 C17 C16 32.1(3) . .
C1 Co1 C17 C16 116.7(5) . .
C18 Co1 C17 C16 127.1(4) . .
C4 Co1 C17 C16 -77.0(3) . .
C2 Co1 C17 C18 55.6(4) . .
C16 Co1 C17 C18 -127.1(4) . .
C3 Co1 C17 C18 107.5(3) . .
C15 Co1 C17 C18 -95.0(3) . .
C1 Co1 C17 C18 -10.5(6) . .
C4 Co1 C17 C18 155.9(3) . .
C16 C17 C18 C26 24.5(7) . .
Co1 C17 C18 C26 80.5(4) . .
C16 C17 C18 Co1 -56.0(4) . .
C2 Co1 C18 C17 -142.6(3) . .
C16 Co1 C18 C17 33.4(3) . .
C3 Co1 C18 C17 -100.5(3) . .
C15 Co1 C18 C17 74.2(3) . .
C1 Co1 C18 C17 174.9(3) . .
C4 Co1 C18 C17 -60.9(6) . .
C2 Co1 C18 C26 94.5(3) . .
C16 Co1 C18 C26 -89.5(3) . .
C17 Co1 C18 C26 -122.9(4) . .
C3 Co1 C18 C26 136.6(3) . .
C15 Co1 C18 C26 -48.6(3) . .
C1 Co1 C18 C26 52.1(3) . .
C4 Co1 C18 C26 176.2(4) . .
C27 C19 C20 C21 0.3(7) . .
C19 C20 C21 C22 -0.1(7) . .
C20 C21 C22 C28 -0.8(7) . .
C28 C23 C25 C26 0.0(6) . .
C28 C23 C25 C15 -173.6(4) . .
C16 C15 C25 C23 -164.0(4) . .
Co1 C15 C25 C23 131.4(4) . .
C16 C15 C25 C26 22.2(6) . .
Co1 C15 C25 C26 -42.4(4) . .
C27 C24 C26 C25 -3.3(6) . .
C27 C24 C26 C18 170.7(4) . .
C23 C25 C26 C24 2.1(6) . .
C15 C25 C26 C24 176.4(4) . .
C23 C25 C26 C18 -172.4(4) . .
C15 C25 C26 C18 1.9(5) . .
C17 C18 C26 C24 160.4(4) . .
Co1 C18 C26 C24 -135.3(4) . .
C17 C18 C26 C25 -25.5(6) . .
Co1 C18 C26 C25 38.8(4) . .
C20 C19 C27 C24 177.9(4) . .
C20 C19 C27 C28 0.5(6) . .
C26 C24 C27 C19 -175.1(4) . .
C26 C24 C27 C28 2.4(6) . .
C21 C22 C28 C23 -177.2(4) . .
C21 C22 C28 C27 1.5(6) . .
C25 C23 C28 C22 177.7(4) . .
C25 C23 C28 C27 -1.0(6) . .
C19 C27 C28 C22 -1.3(6) . .
C24 C27 C28 C22 -178.9(4) . .
C19 C27 C28 C23 177.4(4) . .
C24 C27 C28 C23 -0.2(6) . .
O5 K1 O1 C40 4.5(3) . .
O3 K1 O1 C40 -136.0(3) . .
O6 K1 O1 C40 9.0(3) . .
O2 K1 O1 C40 -140.3(3) . .
O4 K1 O1 C40 -65.6(3) . .
C56 K1 O1 C40 96.5(3) . .
C57 K1 O1 C40 117.4(3) . .
C53 K1 O1 C40 139.0(3) . .
C55 K1 O1 C40 104.0(3) . .
C54 K1 O1 C40 132.2(3) . .
O5 K1 O1 C29 148.0(3) . .
O3 K1 O1 C29 7.4(3) . .
O6 K1 O1 C29 152.4(3) . .
O2 K1 O1 C29 3.1(3) . .
O4 K1 O1 C29 77.8(3) . .
C56 K1 O1 C29 -120.0(3) . .
C57 K1 O1 C29 -99.2(3) . .
C53 K1 O1 C29 -77.6(3) . .
C55 K1 O1 C29 -112.6(3) . .
C54 K1 O1 C29 -84.4(3) . .
O5 K1 O2 C31 117.7(3) . .
O3 K1 O2 C31 28.3(3) . .
O1 K1 O2 C31 -156.2(3) . .
O6 K1 O2 C31 176.6(3) . .
O4 K1 O2 C31 55.6(3) . .
C56 K1 O2 C31 -82.8(3) . .
C57 K1 O2 C31 -83.4(3) . .
C53 K1 O2 C31 -59.2(3) . .
C55 K1 O2 C31 -53.5(3) . .
C54 K1 O2 C31 -41.9(3) . .
O5 K1 O2 C30 -121.8(3) . .
O3 K1 O2 C30 148.9(3) . .
O1 K1 O2 C30 -35.7(2) . .
O6 K1 O2 C30 -62.8(3) . .
O4 K1 O2 C30 176.1(2) . .
C56 K1 O2 C30 37.7(3) . .
C57 K1 O2 C30 37.1(3) . .
C53 K1 O2 C30 61.4(3) . .
C55 K1 O2 C30 67.1(3) . .
C54 K1 O2 C30 78.6(3) . .
O5 K1 O3 C33 5.9(3) . .
O1 K1 O3 C33 146.3(3) . .
O6 K1 O3 C33 76.2(4) . .
O2 K1 O3 C33 150.5(3) . .
O4 K1 O3 C33 0.9(3) . .
C56 K1 O3 C33 -102.2(3) . .
C57 K1 O3 C33 -128.2(3) . .
C53 K1 O3 C33 -123.8(3) . .
C55 K1 O3 C33 -85.4(3) . .
C54 K1 O3 C33 -98.6(3) . .
O5 K1 O3 C32 -139.2(3) . .
O1 K1 O3 C32 1.1(3) . .
O6 K1 O3 C32 -68.9(4) . .
O2 K1 O3 C32 5.4(3) . .
O4 K1 O3 C32 -144.2(3) . .
C56 K1 O3 C32 112.7(3) . .
C57 K1 O3 C32 86.7(3) . .
C53 K1 O3 C32 91.1(3) . .
C55 K1 O3 C32 129.5(3) . .
C54 K1 O3 C32 116.3(3) . .
O5 K1 O4 C34 151.4(3) . .
O3 K1 O4 C34 -33.9(3) . .
O1 K1 O4 C34 -121.5(3) . .
O6 K1 O4 C34 178.2(3) . .
O2 K1 O4 C34 -61.4(3) . .
C56 K1 O4 C34 78.4(3) . .
C57 K1 O4 C34 54.4(4) . .
C53 K1 O4 C34 31.0(3) . .
C55 K1 O4 C34 67.7(3) . .
C54 K1 O4 C34 42.6(3) . .
O5 K1 O4 C35 28.8(3) . .
O3 K1 O4 C35 -156.5(3) . .
O1 K1 O4 C35 115.9(3) . .
O6 K1 O4 C35 55.7(3) . .
O2 K1 O4 C35 176.1(3) . .
C56 K1 O4 C35 -44.2(3) . .
C57 K1 O4 C35 -68.1(4) . .
C53 K1 O4 C35 -91.6(3) . .
C55 K1 O4 C35 -54.9(3) . .
C54 K1 O4 C35 -80.0(3) . .
O3 K1 O5 C36 0.5(3) . .
O1 K1 O5 C36 -140.1(3) . .
O6 K1 O5 C36 -144.5(3) . .
O2 K1 O5 C36 -71.5(4) . .
O4 K1 O5 C36 5.4(3) . .
C56 K1 O5 C36 126.4(3) . .
C57 K1 O5 C36 132.1(3) . .
C53 K1 O5 C36 104.6(4) . .
C55 K1 O5 C36 101.3(3) . .
C54 K1 O5 C36 87.7(3) . .
O3 K1 O5 C37 147.7(3) . .
O1 K1 O5 C37 7.2(3) . .
O6 K1 O5 C37 2.8(3) . .
O2 K1 O5 C37 75.8(4) . .
O4 K1 O5 C37 152.7(3) . .
C56 K1 O5 C37 -86.4(3) . .
C57 K1 O5 C37 -80.7(3) . .
C53 K1 O5 C37 -108.2(4) . .
C55 K1 O5 C37 -111.4(3) . .
C54 K1 O5 C37 -125.1(3) . .
O5 K1 O6 C39 -158.0(3) . .
O3 K1 O6 C39 114.2(3) . .
O1 K1 O6 C39 26.7(3) . .
O2 K1 O6 C39 53.8(3) . .
O4 K1 O6 C39 175.0(3) . .
C56 K1 O6 C39 -67.1(3) . .
C57 K1 O6 C39 -42.7(3) . .
C53 K1 O6 C39 -41.3(3) . .
C55 K1 O6 C39 -84.7(3) . .
C54 K1 O6 C39 -72.5(3) . .
O5 K1 O6 C38 -34.6(3) . .
O3 K1 O6 C38 -122.3(3) . .
O1 K1 O6 C38 150.2(3) . .
O2 K1 O6 C38 177.2(3) . .
O4 K1 O6 C38 -61.5(3) . .
C56 K1 O6 C38 56.3(3) . .
C57 K1 O6 C38 80.8(3) . .
C53 K1 O6 C38 82.1(3) . .
C55 K1 O6 C38 38.7(3) . .
C54 K1 O6 C38 50.9(4) . .
O9 K2 O7 C41 -3.9(3) . .
O11 K2 O7 C41 -144.8(3) . .
O12 K2 O7 C41 -147.7(3) . .
O10 K2 O7 C41 -74.8(4) . .
O8 K2 O7 C41 1.3(3) . .
C53 K2 O7 C41 84.8(3) . .
C54 K2 O7 C41 113.3(3) . .
C57 K2 O7 C41 84.9(3) . .
C55 K2 O7 C41 125.4(3) . .
C56 K2 O7 C41 109.1(3) . .
O13 K2 O7 C41 -72.9(4) . .
O9 K2 O7 C52 142.5(3) . .
O11 K2 O7 C52 1.6(4) . .
O12 K2 O7 C52 -1.3(3) . .
O10 K2 O7 C52 71.6(4) . .
O8 K2 O7 C52 147.7(4) . .
C53 K2 O7 C52 -128.8(4) . .
C54 K2 O7 C52 -100.3(4) . .
C57 K2 O7 C52 -128.7(4) . .
C55 K2 O7 C52 -88.2(4) . .
C56 K2 O7 C52 -104.5(4) . .
O13 K2 O7 C52 73.5(4) . .
O9 K2 O8 C43 -32.8(3) . .
O11 K2 O8 C43 -118.0(3) . .
O7 K2 O8 C43 152.7(3) . .
O12 K2 O8 C43 -179.5(3) . .
O10 K2 O8 C43 -58.4(3) . .
C53 K2 O8 C43 37.7(3) . .
C54 K2 O8 C43 43.3(3) . .
C57 K2 O8 C43 60.3(3) . .
C55 K2 O8 C43 73.2(3) . .
C56 K2 O8 C43 80.4(3) . .
O13 K2 O8 C43 -120.7(4) . .
O9 K2 O8 C42 -153.5(3) . .
O11 K2 O8 C42 121.3(3) . .
O7 K2 O8 C42 32.0(3) . .
O12 K2 O8 C42 59.8(3) . .
O10 K2 O8 C42 -179.1(3) . .
C53 K2 O8 C42 -82.9(3) . .
C54 K2 O8 C42 -77.4(3) . .
C57 K2 O8 C42 -60.4(3) . .
C55 K2 O8 C42 -47.5(3) . .
C56 K2 O8 C42 -40.3(3) . .
O13 K2 O8 C42 118.6(4) . .
O11 K2 O9 C45 -3.6(4) . .
O7 K2 O9 C45 -144.9(4) . .
O12 K2 O9 C45 -74.1(4) . .
O10 K2 O9 C45 1.3(4) . .
O8 K2 O9 C45 -150.1(4) . .
C53 K2 O9 C45 102.5(4) . .
C54 K2 O9 C45 85.0(4) . .
C57 K2 O9 C45 126.6(4) . .
C55 K2 O9 C45 96.3(4) . .
C56 K2 O9 C45 123.8(4) . .
O13 K2 O9 C45 -76.4(4) . .
O11 K2 O9 C44 146.8(3) . .
O7 K2 O9 C44 5.5(3) . .
O12 K2 O9 C44 76.3(4) . .
O10 K2 O9 C44 151.7(3) . .
O8 K2 O9 C44 0.2(3) . .
C53 K2 O9 C44 -107.1(4) . .
C54 K2 O9 C44 -124.6(3) . .
C57 K2 O9 C44 -83.1(3) . .
C55 K2 O9 C44 -113.3(3) . .
C56 K2 O9 C44 -85.8(3) . .
O13 K2 O9 C44 74.0(4) . .
O9 K2 O10 C47 153.5(4) . .
O11 K2 O10 C47 -31.8(3) . .
O7 K2 O10 C47 -118.8(4) . .
O12 K2 O10 C47 -59.5(4) . .
O8 K2 O10 C47 179.0(3) . .
C53 K2 O10 C47 79.5(4) . .
C54 K2 O10 C47 54.3(4) . .
C57 K2 O10 C47 84.5(4) . .
C55 K2 O10 C47 40.1(4) . .
C56 K2 O10 C47 56.2(4) . .
O13 K2 O10 C47 -120.8(4) . .
O9 K2 O10 C46 31.1(3) . .
O11 K2 O10 C46 -154.1(4) . .
O7 K2 O10 C46 118.8(4) . .
O12 K2 O10 C46 178.1(3) . .
O8 K2 O10 C46 56.7(4) . .
C53 K2 O10 C46 -42.8(4) . .
C54 K2 O10 C46 -68.1(4) . .
C57 K2 O10 C46 -37.9(4) . .
C55 K2 O10 C46 -82.3(4) . .
C56 K2 O10 C46 -66.2(4) . .
O13 K2 O10 C46 116.9(4) . .
O9 K2 O11 C49 -140.6(4) . .
O7 K2 O11 C49 0.6(4) . .
O12 K2 O11 C49 3.5(4) . .
O10 K2 O11 C49 -145.5(4) . .
O8 K2 O11 C49 -71.8(5) . .
C53 K2 O11 C49 133.7(4) . .
C54 K2 O11 C49 123.8(4) . .
C57 K2 O11 C49 110.2(4) . .
C55 K2 O11 C49 98.9(4) . .
C56 K2 O11 C49 89.0(4) . .
O13 K2 O11 C49 -69.3(4) . .
O9 K2 O11 C48 2.8(4) . .
O7 K2 O11 C48 144.0(4) . .
O12 K2 O11 C48 146.9(4) . .
O10 K2 O11 C48 -2.1(4) . .
O8 K2 O11 C48 71.6(5) . .
C53 K2 O11 C48 -82.9(4) . .
C54 K2 O11 C48 -92.8(4) . .
C57 K2 O11 C48 -106.4(4) . .
C55 K2 O11 C48 -117.7(4) . .
C56 K2 O11 C48 -127.6(4) . .
O13 K2 O11 C48 74.1(4) . .
O9 K2 O12 C51 -120.9(4) . .
O11 K2 O12 C51 151.1(4) . .
O7 K2 O12 C51 -32.0(4) . .
O10 K2 O12 C51 178.4(4) . .
O8 K2 O12 C51 -60.0(4) . .
C53 K2 O12 C51 63.7(5) . .
C54 K2 O12 C51 81.7(4) . .
C57 K2 O12 C51 35.0(4) . .
C55 K2 O12 C51 67.4(4) . .
C56 K2 O12 C51 42.8(4) . .
O13 K2 O12 C51 -118.5(4) . .
O9 K2 O12 C50 117.9(4) . .
O11 K2 O12 C50 29.8(4) . .
O7 K2 O12 C50 -153.2(4) . .
O10 K2 O12 C50 57.2(4) . .
O8 K2 O12 C50 178.8(4) . .
C53 K2 O12 C50 -57.6(4) . .
C54 K2 O12 C50 -39.5(4) . .
C57 K2 O12 C50 -86.3(4) . .
C55 K2 O12 C50 -53.8(4) . .
C56 K2 O12 C50 -78.4(4) . .
O13 K2 O12 C50 120.2(4) . .
C40 O1 C29 C30 174.1(4) . .
K1 O1 C29 C30 29.0(5) . .
C31 O2 C30 C29 -173.1(4) . .
K1 O2 C30 C29 69.0(4) . .
O1 C29 C30 O2 -67.2(5) . .
C30 O2 C31 C32 -178.0(4) . .
K1 O2 C31 C32 -61.4(4) . .
C33 O3 C32 C31 175.3(4) . .
K1 O3 C32 C31 -37.5(4) . .
O2 C31 C32 O3 67.8(5) . .
C32 O3 C33 C34 177.5(4) . .
K1 O3 C33 C34 30.8(5) . .
C35 O4 C34 C33 -174.2(4) . .
K1 O4 C34 C33 67.1(4) . .
O3 C33 C34 O4 -67.4(5) . .
C34 O4 C35 C36 -179.6(4) . .
K1 O4 C35 C36 -62.0(4) . .
C37 O5 C36 C35 172.4(4) . .
K1 O5 C36 C35 -37.9(5) . .
O4 C35 C36 O5 67.8(5) . .
C36 O5 C37 C38 177.4(4) . .
K1 O5 C37 C38 28.0(5) . .
C39 O6 C38 C37 -170.8(4) . .
K1 O6 C38 C37 66.4(4) . .
O5 C37 C38 O6 -64.5(5) . .
C38 O6 C39 C40 -179.3(4) . .
K1 O6 C39 C40 -59.4(4) . .
C29 O1 C40 C39 173.4(4) . .
K1 O1 C40 C39 -41.2(4) . .
O6 C39 C40 O1 67.5(5) . .
C52 O7 C41 C42 179.2(4) . .
K2 O7 C41 C42 -32.9(5) . .
C43 O8 C42 C41 179.1(4) . .
K2 O8 C42 C41 -63.8(4) . .
O7 C41 C42 O8 67.3(5) . .
C42 O8 C43 C44 -179.5(4) . .
K2 O8 C43 C44 64.0(4) . .
C45 O9 C44 C43 -177.0(4) . .
K2 O9 C44 C43 30.7(5) . .
O8 C43 C44 O9 -64.8(6) . .
C44 O9 C45 C46 173.7(4) . .
K2 O9 C45 C46 -33.7(6) . .
C47 O10 C46 C45 177.2(4) . .
K2 O10 C46 C45 -63.5(4) . .
O9 C45 C46 O10 66.7(5) . .
C46 O10 C47 C48 -177.4(4) . .
K2 O10 C47 C48 64.3(5) . .
C49 O11 C48 C47 -179.9(5) . .
K2 O11 C48 C47 34.1(6) . .
O10 C47 C48 O11 -66.4(6) . .
C48 O11 C49 C50 178.2(5) . .
K2 O11 C49 C50 -35.3(7) . .
C51 O12 C50 C49 176.6(5) . .
K2 O12 C50 C49 -62.9(6) . .
O11 C49 C50 O12 67.1(7) . .
C50 O12 C51 C52 -177.3(5) . .
K2 O12 C51 C52 63.5(5) . .
C41 O7 C52 C51 179.9(5) . .
K2 O7 C52 C51 31.7(6) . .
O12 C51 C52 O7 -64.3(6) . .
O9 K2 C53 C54 -136.3(4) . .
O11 K2 C53 C54 -23.4(4) . .
O7 K2 C53 C54 110.2(4) . .
O12 K2 C53 C54 41.3(5) . .
O10 K2 C53 C54 -79.8(4) . .
O8 K2 C53 C54 169.2(4) . .
C57 K2 C53 C54 110.0(5) . .
C55 K2 C53 C54 35.6(3) . .
C56 K2 C53 C54 73.1(3) . .
O13 K2 C53 C54 -133.7(6) . .
O9 K2 C53 C57 113.7(4) . .
O11 K2 C53 C57 -133.4(4) . .
O7 K2 C53 C57 0.2(5) . .
O12 K2 C53 C57 -68.8(5) . .
O10 K2 C53 C57 170.2(4) . .
O8 K2 C53 C57 59.1(4) . .
C54 K2 C53 C57 -110.0(5) . .
C55 K2 C53 C57 -74.4(4) . .
C56 K2 C53 C57 -36.9(3) . .
O13 K2 C53 C57 116.3(6) . .
O9 K2 C53 K1 167.7(4) . .
O11 K2 C53 K1 -79.5(4) . .
O7 K2 C53 K1 54.2(5) . .
O12 K2 C53 K1 -14.8(6) . .
O10 K2 C53 K1 -135.9(4) . .
O8 K2 C53 K1 113.1(4) . .
C54 K2 C53 K1 -56.1(3) . .
C57 K2 C53 K1 53.9(3) . .
C55 K2 C53 K1 -20.5(3) . .
C56 K2 C53 K1 17.0(3) . .
O13 K2 C53 K1 170.2(5) . .
O5 K1 C53 C54 -40.5(5) . .
O3 K1 C53 C54 78.4(4) . .
O1 K1 C53 C54 -165.7(4) . .
O6 K1 C53 C54 -114.0(4) . .
O2 K1 C53 C54 137.5(4) . .
O4 K1 C53 C54 28.0(4) . .
C56 K1 C53 C54 -73.8(4) . .
C57 K1 C53 C54 -110.9(5) . .
C55 K1 C53 C54 -35.6(3) . .
O5 K1 C53 C57 70.5(5) . .
O3 K1 C53 C57 -170.6(4) . .
O1 K1 C53 C57 -54.7(4) . .
O6 K1 C53 C57 -3.0(5) . .
O2 K1 C53 C57 -111.6(4) . .
O4 K1 C53 C57 138.9(4) . .
C56 K1 C53 C57 37.1(3) . .
C55 K1 C53 C57 75.4(4) . .
C54 K1 C53 C57 110.9(5) . .
O5 K1 C53 K2 16.0(5) . .
O3 K1 C53 K2 134.8(4) . .
O1 K1 C53 K2 -109.3(4) . .
O6 K1 C53 K2 -57.6(5) . .
O2 K1 C53 K2 -166.1(4) . .
O4 K1 C53 K2 84.4(4) . .
C56 K1 C53 K2 -17.4(3) . .
C57 K1 C53 K2 -54.5(3) . .
C55 K1 C53 K2 20.9(3) . .
C54 K1 C53 K2 56.4(3) . .
C57 C53 C54 C55 -0.5(6) . .
K2 C53 C54 C55 -74.6(4) . .
K1 C53 C54 C55 71.3(4) . .
C57 C53 C54 K2 74.2(3) . .
K1 C53 C54 K2 145.86(15) . .
C57 C53 C54 K1 -71.7(3) . .
K2 C53 C54 K1 -145.86(15) . .
O9 K2 C54 C55 155.9(4) . .
O11 K2 C54 C55 -89.1(4) . .
O7 K2 C54 C55 29.5(4) . .
O12 K2 C54 C55 -35.9(4) . .
O10 K2 C54 C55 -146.5(4) . .
O8 K2 C54 C55 100.2(4) . .
C53 K2 C54 C55 113.0(5) . .
C57 K2 C54 C55 74.5(4) . .
C56 K2 C54 C55 35.7(3) . .
O13 K2 C54 C55 -131.9(9) . .
O9 K2 C54 C53 42.9(4) . .
O11 K2 C54 C53 157.9(4) . .
O7 K2 C54 C53 -83.5(4) . .
O12 K2 C54 C53 -148.9(4) . .
O10 K2 C54 C53 100.5(4) . .
O8 K2 C54 C53 -12.8(4) . .
C57 K2 C54 C53 -38.5(3) . .
C55 K2 C54 C53 -113.0(5) . .
C56 K2 C54 C53 -77.3(4) . .
O13 K2 C54 C53 115.1(9) . .
O9 K2 C54 K1 95.6(4) . .
O11 K2 C54 K1 -149.4(4) . .
O7 K2 C54 K1 -30.9(5) . .
O12 K2 C54 K1 -96.3(4) . .
O10 K2 C54 K1 153.1(4) . .
O8 K2 C54 K1 39.8(4) . .
C53 K2 C54 K1 52.6(3) . .
C57 K2 C54 K1 14.1(3) . .
C55 K2 C54 K1 -60.3(3) . .
C56 K2 C54 K1 -24.6(3) . .
O13 K2 C54 K1 167.7(8) . .
O5 K1 C54 C55 33.8(4) . .
O3 K1 C54 C55 148.1(4) . .
O1 K1 C54 C55 -97.7(4) . .
O6 K1 C54 C55 -28.4(5) . .
O2 K1 C54 C55 -157.2(4) . .
O4 K1 C54 C55 91.3(4) . .
C56 K1 C54 C55 -36.5(3) . .
C57 K1 C54 C55 -75.8(4) . .
C53 K1 C54 C55 -113.8(5) . .
O5 K1 C54 C53 147.6(4) . .
O3 K1 C54 C53 -98.1(4) . .
O1 K1 C54 C53 16.1(4) . .
O6 K1 C54 C53 85.4(5) . .
O2 K1 C54 C53 -43.4(4) . .
O4 K1 C54 C53 -154.9(4) . .
C56 K1 C54 C53 77.3(4) . .
C57 K1 C54 C53 38.0(3) . .
C55 K1 C54 C53 113.8(5) . .
O5 K1 C54 K2 95.4(4) . .
O3 K1 C54 K2 -150.3(4) . .
O1 K1 C54 K2 -36.1(4) . .
O6 K1 C54 K2 33.2(5) . .
O2 K1 C54 K2 -95.6(4) . .
O4 K1 C54 K2 152.9(4) . .
C56 K1 C54 K2 25.1(3) . .
C57 K1 C54 K2 -14.2(3) . .
C53 K1 C54 K2 -52.2(3) . .
C55 K1 C54 K2 61.6(3) . .
C53 C54 C55 C56 0.1(6) . .
K2 C54 C55 C56 -71.0(4) . .
K1 C54 C55 C56 71.2(3) . .
C53 C54 C55 K1 -71.1(4) . .
K2 C54 C55 K1 -142.19(15) . .
C53 C54 C55 K2 71.1(4) . .
K1 C54 C55 K2 142.19(15) . .
O5 K1 C55 C54 -147.9(4) . .
O3 K1 C55 C54 -32.1(4) . .
O1 K1 C55 C54 95.4(4) . .
O6 K1 C55 C54 157.8(4) . .
O2 K1 C55 C54 27.6(4) . .
O4 K1 C55 C54 -89.9(4) . .
C56 K1 C55 C54 112.9(5) . .
C57 K1 C55 C54 75.6(4) . .
C53 K1 C55 C54 36.0(3) . .
O5 K1 C55 C56 99.2(4) . .
O3 K1 C55 C56 -145.0(4) . .
O1 K1 C55 C56 -17.6(4) . .
O6 K1 C55 C56 44.8(4) . .
O2 K1 C55 C56 -85.4(4) . .
O4 K1 C55 C56 157.1(4) . .
C57 K1 C55 C56 -37.3(3) . .
C53 K1 C55 C56 -76.9(4) . .
C54 K1 C55 C56 -112.9(5) . .
O5 K1 C55 K2 158.0(3) . .
O3 K1 C55 K2 -86.2(3) . .
O1 K1 C55 K2 41.2(4) . .
O6 K1 C55 K2 103.6(3) . .
O2 K1 C55 K2 -26.6(4) . .
O4 K1 C55 K2 -144.1(3) . .
C56 K1 C55 K2 58.8(3) . .
C57 K1 C55 K2 21.5(3) . .
C53 K1 C55 K2 -18.1(3) . .
C54 K1 C55 K2 -54.1(3) . .
O9 K2 C55 C54 -27.7(4) . .
O11 K2 C55 C54 89.1(4) . .
O7 K2 C55 C54 -154.8(4) . .
O12 K2 C55 C54 147.3(4) . .
O10 K2 C55 C54 35.7(4) . .
O8 K2 C55 C54 -96.5(4) . .
C53 K2 C55 C54 -36.8(3) . .
C57 K2 C55 C54 -77.0(4) . .
C56 K2 C55 C54 -113.7(5) . .
O13 K2 C55 C54 129.1(7) . .
O9 K2 C55 C56 86.1(4) . .
O11 K2 C55 C56 -157.2(4) . .
O7 K2 C55 C56 -41.1(4) . .
O12 K2 C55 C56 -99.0(4) . .
O10 K2 C55 C56 149.4(4) . .
O8 K2 C55 C56 17.2(4) . .
C53 K2 C55 C56 76.9(4) . .
C54 K2 C55 C56 113.7(5) . .
C57 K2 C55 C56 36.7(3) . .
O13 K2 C55 C56 -117.1(7) . .
O9 K2 C55 K1 27.6(4) . .
O11 K2 C55 K1 144.4(3) . .
O7 K2 C55 K1 -99.5(3) . .
O12 K2 C55 K1 -157.4(3) . .
O10 K2 C55 K1 91.0(3) . .
O8 K2 C55 K1 -41.2(4) . .
C53 K2 C55 K1 18.5(3) . .
C54 K2 C55 K1 55.3(3) . .
C57 K2 C55 K1 -21.7(3) . .
C56 K2 C55 K1 -58.4(3) . .
O13 K2 C55 K1 -175.5(6) . .
C54 C55 C56 C57 0.2(6) . .
K1 C55 C56 C57 72.1(3) . .
K2 C55 C56 C57 -68.3(3) . .
C54 C55 C56 K1 -71.8(4) . .
K2 C55 C56 K1 -140.42(15) . .
C54 C55 C56 K2 68.6(4) . .
K1 C55 C56 K2 140.42(15) . .
O5 K1 C56 C55 -80.1(4) . .
O3 K1 C56 C55 41.3(4) . .
O1 K1 C56 C55 164.4(4) . .
O6 K1 C56 C55 -137.9(4) . .
O2 K1 C56 C55 110.4(4) . .
O4 K1 C56 C55 -25.6(4) . .
C57 K1 C56 C55 111.7(5) . .
C53 K1 C56 C55 74.2(4) . .
C54 K1 C56 C55 35.9(3) . .
O5 K1 C56 C57 168.2(4) . .
O3 K1 C56 C57 -70.5(4) . .
O1 K1 C56 C57 52.7(4) . .
O6 K1 C56 C57 110.3(4) . .
O2 K1 C56 C57 -1.3(4) . .
O4 K1 C56 C57 -137.4(4) . .
C53 K1 C56 C57 -37.5(3) . .
C55 K1 C56 C57 -111.7(5) . .
C54 K1 C56 C57 -75.8(4) . .
O5 K1 C56 K2 -139.1(3) . .
O3 K1 C56 K2 -17.7(4) . .
O1 K1 C56 K2 105.4(3) . .
O6 K1 C56 K2 163.1(3) . .
O2 K1 C56 K2 51.4(4) . .
O4 K1 C56 K2 -84.6(4) . .
C57 K1 C56 K2 52.7(3) . .
C53 K1 C56 K2 15.2(3) . .
C55 K1 C56 K2 -59.0(3) . .
C54 K1 C56 K2 -23.1(3) . .
O9 K2 C56 C55 -106.7(4) . .
O11 K2 C56 C55 24.1(4) . .
O7 K2 C56 C55 138.8(4) . .
O12 K2 C56 C55 82.8(4) . .
O10 K2 C56 C55 -38.6(5) . .
O8 K2 C56 C55 -165.5(4) . .
C53 K2 C56 C55 -74.7(4) . .
C54 K2 C56 C55 -35.7(3) . .
C57 K2 C56 C55 -113.0(5) . .
O13 K2 C56 C55 133.8(7) . .
O9 K2 C56 C57 6.4(4) . .
O11 K2 C56 C57 137.1(4) . .
O7 K2 C56 C57 -108.1(4) . .
O12 K2 C56 C57 -164.2(4) . .
O10 K2 C56 C57 74.4(4) . .
O8 K2 C56 C57 -52.5(4) . .
C53 K2 C56 C57 38.3(3) . .
C54 K2 C56 C57 77.3(4) . .
C55 K2 C56 C57 113.0(5) . .
O13 K2 C56 C57 -113.1(7) . .
O9 K2 C56 K1 -47.5(4) . .
O11 K2 C56 K1 83.3(3) . .
O7 K2 C56 K1 -162.0(4) . .
O12 K2 C56 K1 142.0(3) . .
O10 K2 C56 K1 20.6(4) . .
O8 K2 C56 K1 -106.3(3) . .
C53 K2 C56 K1 -15.5(3) . .
C54 K2 C56 K1 23.4(3) . .
C57 K2 C56 K1 -53.8(3) . .
C55 K2 C56 K1 59.2(3) . .
O13 K2 C56 K1 -167.0(7) . .
C55 C56 C57 C53 -0.5(5) . .
K1 C56 C57 C53 72.0(3) . .
K2 C56 C57 C53 -71.1(3) . .
C55 C56 C57 K2 70.6(3) . .
K1 C56 C57 K2 143.11(15) . .
C55 C56 C57 K1 -72.5(3) . .
K2 C56 C57 K1 -143.11(15) . .
C54 C53 C57 C56 0.6(5) . .
K2 C53 C57 C56 74.9(3) . .
K1 C53 C57 C56 -71.8(3) . .
C54 C53 C57 K2 -74.3(3) . .
K1 C53 C57 K2 -146.70(15) . .
C54 C53 C57 K1 72.4(3) . .
K2 C53 C57 K1 146.70(15) . .
O9 K2 C57 C56 -174.2(4) . .
O11 K2 C57 C56 -52.9(5) . .
O7 K2 C57 C56 69.6(4) . .
O12 K2 C57 C56 18.3(4) . .
O10 K2 C57 C56 -121.8(4) . .
O8 K2 C57 C56 128.2(4) . .
C53 K2 C57 C56 -110.6(5) . .
C54 K2 C57 C56 -73.3(3) . .
C55 K2 C57 C56 -35.6(3) . .
O13 K2 C57 C56 126.0(6) . .
O9 K2 C57 C53 -63.6(4) . .
O11 K2 C57 C53 57.7(5) . .
O7 K2 C57 C53 -179.8(4) . .
O12 K2 C57 C53 128.9(4) . .
O10 K2 C57 C53 -11.2(5) . .
O8 K2 C57 C53 -121.2(4) . .
C54 K2 C57 C53 37.3(3) . .
C55 K2 C57 C53 75.0(4) . .
C56 K2 C57 C53 110.6(5) . .
O13 K2 C57 C53 -123.3(6) . .
O9 K2 C57 K1 -115.3(4) . .
O11 K2 C57 K1 6.1(5) . .
O7 K2 C57 K1 128.5(4) . .
O12 K2 C57 K1 77.3(4) . .
O10 K2 C57 K1 -62.9(5) . .
O8 K2 C57 K1 -172.9(4) . .
C53 K2 C57 K1 -51.7(3) . .
C54 K2 C57 K1 -14.3(3) . .
C55 K2 C57 K1 23.3(3) . .
C56 K2 C57 K1 59.0(3) . .
O13 K2 C57 K1 -175.0(5) . .
O5 K1 C57 C56 -13.1(4) . .
O3 K1 C57 C56 121.1(4) . .
O1 K1 C57 C56 -125.5(4) . .
O6 K1 C57 C56 -71.4(4) . .
O2 K1 C57 C56 178.9(4) . .
O4 K1 C57 C56 56.6(5) . .
C53 K1 C57 C56 111.2(4) . .
C55 K1 C57 C56 36.6(3) . .
C54 K1 C57 C56 74.4(3) . .
O5 K1 C57 C53 -124.3(4) . .
O3 K1 C57 C53 9.9(4) . .
O1 K1 C57 C53 123.3(4) . .
O6 K1 C57 C53 177.5(4) . .
O2 K1 C57 C53 67.7(4) . .
O4 K1 C57 C53 -54.6(5) . .
C56 K1 C57 C53 -111.2(4) . .
C55 K1 C57 C53 -74.6(3) . .
C54 K1 C57 C53 -36.7(3) . .
O5 K1 C57 K2 -73.3(4) . .
O3 K1 C57 K2 61.0(4) . .
O1 K1 C57 K2 174.3(4) . .
O6 K1 C57 K2 -131.5(4) . .
O2 K1 C57 K2 118.7(4) . .
O4 K1 C57 K2 -3.6(6) . .
C56 K1 C57 K2 -60.2(3) . .
C53 K1 C57 K2 51.0(3) . .
C55 K1 C57 K2 -23.6(3) . .
C54 K1 C57 K2 14.3(3) . .
O9 K2 O13 C58 -111.2(9) . .
O11 K2 O13 C58 130.1(9) . .
O7 K2 O13 C58 9.8(9) . .
O12 K2 O13 C58 70.1(9) . .
O10 K2 O13 C58 -171.2(10) . .
O8 K2 O13 C58 -51.3(9) . .
C53 K2 O13 C58 -113.7(9) . .
C54 K2 O13 C58 173.6(8) . .
C57 K2 O13 C58 -49.0(13) . .
C55 K2 O13 C58 89.4(11) . .
C56 K2 O13 C58 14.9(15) . .
O9 K2 O13 C61 7.1(7) . .
O11 K2 O13 C61 -111.7(8) . .
O7 K2 O13 C61 128.1(8) . .
O12 K2 O13 C61 -171.6(8) . .
O10 K2 O13 C61 -52.9(7) . .
O8 K2 O13 C61 67.0(8) . .
C53 K2 O13 C61 4.6(12) . .
C54 K2 O13 C61 -68.1(14) . .
C57 K2 O13 C61 69.2(9) . .
C55 K2 O13 C61 -152.3(7) . .
C56 K2 O13 C61 133.1(7) . .
C61 O13 C58 C59 41.5(12) . .
K2 O13 C58 C59 167.3(8) . .
O13 C58 C59 C60 -14.7(16) . .
C58 C59 C60 C61 -15.8(19) . .
C58 C59 C60 K2 168(3) . 2
C58 O13 C61 C60 -51.6(16) . .
K2 O13 C61 C60 -176.8(9) . .
C59 C60 C61 O13 41.0(19) . .
K2 C60 C61 O13 -140.6(7) 2 .
C65 O14 C62 C63 -27.3(13) . .
O14 C62 C63 C64 24.6(13) . .
C62 C63 C64 C65 -11.9(15) . .
C62 O14 C65 C64 19.2(14) . .
C63 C64 C65 O14 -4.0(16) . .
C65' O14' C62' C63' 47(4) . .
O14' C62' C63' C64' -20(4) . .
C62' C63' C64' C65' -13(4) . .
C62' C63' C64' K1 92(4) . .
C62' O14' C65' C64' -55(3) . .
C63' C64' C65' O14' 42(3) . .
C69 O15 C66 C67 -10(3) . .
O15 C66 C67 C68 34(2) . .
C66 C67 C68 C69 -44(2) . .
C66 O15 C69 C68 -18(3) . .
C67 C68 C69 O15 38(3) . .
C69' O15' C66' C67' -25.2(14) . .
O15' C66' C67' C68' 26.8(15) . .
C66' C67' C68' C69' -18.5(16) . .
C66' O15' C69' C68' 12.9(16) . .
C67' C68' C69' O15' 4.3(17) . .
